data_7719372
loop_
_publ_author_name
'Xiong, Chunyan'
'Zhang, Jinwei'
'An, Jingyi'
'Yuan, Zhiqiang'
'Li, Zhaoxin'
'Liu, Yanhong'
'Hu, Shaowei'

_publ_section_title
;
 Tripodal bisphenolate-bisphosphine ligands with hybrid hard/soft donors:
 titanium complexes and dinitrogen activation.
;
_journal_issue 37
_journal_name_full 'Dalton transactions (Cambridge, England : 2003)'
_journal_page_first 14142
_journal_page_last 14149
_journal_paper_doi 10.1039/d5dt01492a
_journal_volume 54
_journal_year 2025
_chemical_formula_moiety '0.034(C87.707 H128.236 N2 O6 P4 Ti2)'
_chemical_formula_sum 'C2.97 H4.35 N0.07 O0.2 P0.14 Ti0.07'
_chemical_formula_weight 51.74
_chemical_properties_physical Air-sensitive,Moisture-sensitive
_space_group_crystal_system monoclinic
_space_group_IT_number 14
_space_group_name_Hall '-P 2ybc'
_space_group_name_H-M_alt 'P 1 21/c 1'
_atom_sites_solution_hydrogens geom
_audit_creation_date 2024-03-13
_audit_creation_method
;
Olex2 1.3
(compiled 2020.11.12 svn.r5f609507 for OlexSys, GUI svn.r6408)
;
_audit_update_record
;
2025-03-28 deposited with the CCDC.	2025-07-31 downloaded from the CCDC.
;
_cell_angle_alpha 90
_cell_angle_beta 106.9130(10)
_cell_angle_gamma 90
_cell_formula_units_Z 118
_cell_length_a 24.5600(2)
_cell_length_b 11.23810(10)
_cell_length_c 40.0482(3)
_cell_measurement_reflns_used 43084
_cell_measurement_temperature 100.00(10)
_cell_measurement_theta_max 76.0250
_cell_measurement_theta_min 3.7520
_cell_volume 10575.52(16)
_computing_cell_refinement 'CrysAlisPro 1.171.42.85a (Rigaku OD, 2023)'
_computing_data_collection 'CrysAlisPro 1.171.42.85a (Rigaku OD, 2023)'
_computing_data_reduction 'CrysAlisPro 1.171.42.85a (Rigaku OD, 2023)'
_computing_molecular_graphics 'Olex2 1.3 (Dolomanov et al., 2009)'
_computing_publication_material 'Olex2 1.3 (Dolomanov et al., 2009)'
_computing_structure_refinement 'SHELXL 2014/7 (Sheldrick, 2015)'
_diffrn_ambient_environment N~2~
_diffrn_ambient_temperature 100.00(10)
_diffrn_detector 'Hybrid Pixel Array Detector'
_diffrn_detector_area_resol_mean 10.0000
_diffrn_detector_type HyPix
_diffrn_measured_fraction_theta_full 0.987
_diffrn_measured_fraction_theta_max 0.950
_diffrn_measurement_details
;
List of Runs (angles in degrees, time in seconds):

  # Type    Start    End  Width  t~exp~   \w     \q     \k     \f   Frames
#--------------------------------------------------------------------------
  1  \w    -23.00  27.00   0.50    0.38    --  -46.80  19.00 150.00  100
  2  \w    -29.00  17.00   0.50    0.38    --  -46.80  26.00  23.00   92
  3  \w    -40.00  22.00   0.50    0.38    --  -46.80  37.00-180.00  124
  4  \w     32.00 100.00   0.50    0.84    --  104.75 -94.00 -30.00  136
  5  \w     36.00 107.00   0.50    0.84    --  104.75 -94.00 120.00  142
  6  \w     77.00 103.00   0.50    0.84    --  104.75 -77.00  60.00   52
  7  \w     39.00  69.00   0.50    0.84    --  104.75 -61.00 150.00   60
  8  \w     42.00  71.00   0.50    0.84    --  104.75 -77.00  60.00   58
  9  \w     36.00  61.00   0.50    0.84    --  104.75 -61.00 -60.00   50
 10  \w     34.00  73.00   0.50    0.84    --  104.75 -61.00 -90.00   78
 11  \w     36.00  73.00   0.50    0.84    --  104.75 -61.00-120.00   74
 12  \w     41.00  73.00   0.50    0.84    --  104.75 -61.00-150.00   64
 13  \w     -6.00  19.00   0.50    0.38    --   46.80 -26.00-139.00   50
 14  \w     38.00 122.00   0.50    0.38    --   46.80  19.00-120.00  168
 15  \w     99.00 143.00   0.50    0.84    --  104.75  26.00  23.00   88
 16  \w     39.00 117.00   0.50    0.38    --   46.80  26.00  23.00  156
 17  \w    -58.00 -32.00   0.50    0.84    -- -102.00  61.00 150.00   52
 18  \w    -69.00 -44.00   0.50    0.84    -- -102.00  61.00  90.00   50
 19  \w   -103.00 -29.00   0.50    0.84    -- -102.00  77.00 -90.00  148
 20  \w    -65.00 -36.00   0.50    0.84    -- -102.00  61.00-180.00   58
 21  \w   -110.00 -35.00   0.50    0.84    -- -102.00 125.00-120.00  150
 22  \w   -158.00 -92.00   0.50    0.84    -- -102.00 -26.00-139.00  132
 23  \w   -173.00 -90.00   0.50    0.84    -- -102.00 -30.00-180.00  166
 24  \w   -102.00 -77.00   0.50    0.38    --  -46.80 -26.00-139.00   50
;
_diffrn_measurement_device 'four-circle diffractometer'
_diffrn_measurement_device_type 'XtaLAB Synergy R, DW system, HyPix'
_diffrn_measurement_method '\w scans'
_diffrn_orient_matrix_type 'CrysAlisPro convention (1999,Acta A55,543-557)'
_diffrn_orient_matrix_UB_11 0.0464832000
_diffrn_orient_matrix_UB_12 -0.0248370000
_diffrn_orient_matrix_UB_13 0.0345053000
_diffrn_orient_matrix_UB_21 0.0459127000
_diffrn_orient_matrix_UB_22 0.0407907000
_diffrn_orient_matrix_UB_23 -0.0167853000
_diffrn_orient_matrix_UB_31 -0.0055458000
_diffrn_orient_matrix_UB_32 0.1284902000
_diffrn_orient_matrix_UB_33 0.0119967000
_diffrn_radiation_monochromator mirror
_diffrn_radiation_probe x-ray
_diffrn_radiation_type 'Cu K\a'
_diffrn_radiation_wavelength 1.54184
_diffrn_reflns_av_R_equivalents 0.0359
_diffrn_reflns_av_unetI/netI 0.0329
_diffrn_reflns_Laue_measured_fraction_full 0.987
_diffrn_reflns_Laue_measured_fraction_max 0.950
_diffrn_reflns_limit_h_max 30
_diffrn_reflns_limit_h_min -30
_diffrn_reflns_limit_k_max 14
_diffrn_reflns_limit_k_min -8
_diffrn_reflns_limit_l_max 50
_diffrn_reflns_limit_l_min -47
_diffrn_reflns_number 79076
_diffrn_reflns_point_group_measured_fraction_full 0.987
_diffrn_reflns_point_group_measured_fraction_max 0.950
_diffrn_reflns_theta_full 67.684
_diffrn_reflns_theta_max 76.372
_diffrn_reflns_theta_min 3.762
_diffrn_source 'Rotating-anode X-ray tube'
_diffrn_source_type 'Rigaku (Cu) X-ray Source'
_exptl_absorpt_coefficient_mu 2.173
_exptl_absorpt_correction_T_max 1.00000
_exptl_absorpt_correction_T_min 0.83097
_exptl_absorpt_correction_type multi-scan
_exptl_absorpt_process_details
;
CrysAlisPro 1.171.42.85a (Rigaku Oxford Diffraction, 2023)
Empirical absorption correction using spherical harmonics,
implemented in SCALE3 ABSPACK scaling algorithm.
;
_exptl_crystal_colour orange
_exptl_crystal_density_diffrn 0.959
_exptl_crystal_description plate
_exptl_crystal_F_000 3282
_refine_diff_density_max 0.874
_refine_diff_density_min -0.503
_refine_diff_density_rms 0.065
_refine_ls_extinction_method none
_refine_ls_goodness_of_fit_ref 1.032
_refine_ls_hydrogen_treatment constr
_refine_ls_matrix_type full
_refine_ls_number_parameters 1071
_refine_ls_number_reflns 21044
_refine_ls_number_restraints 185
_refine_ls_restrained_S_all 1.049
_refine_ls_R_factor_all 0.0645
_refine_ls_R_factor_gt 0.0559
_refine_ls_shift/su_max 0.002
_refine_ls_shift/su_mean 0.000
_refine_ls_structure_factor_coef Fsqd
_refine_ls_weighting_details 'w=1/[\s^2^(Fo^2^)+(0.0757P)^2^+12.9050P] where P=(Fo^2^+2Fc^2^)/3'
_refine_ls_weighting_scheme calc
_refine_ls_wR_factor_gt 0.1487
_refine_ls_wR_factor_ref 0.1541
_reflns_Friedel_coverage 0.000
_reflns_number_gt 18001
_reflns_number_total 21044
_reflns_threshold_expression 'I > 2\s(I)'
_cod_data_source_file d5dt01492a1.cif
_cod_data_source_block exp_18559_auto_sq
_cod_depositor_comments 'Adding full bibliography for 7719368--7719372.cif.'
_cod_original_cell_volume 10575.51(16)
_cod_original_formula_sum 'C2.97 H4.35 N0.07 O0.20 P0.14 Ti0.07'
_cod_database_code 7719372
_shelx_shelxl_version_number 2014/7
_chemical_oxdiff_formula 'C H O P Ti N'
_chemical_oxdiff_usercomment 'C H N Sb In Cl'
_shelx_space_group_comment
;
The symmetry employed for this shelxl refinement is uniquely defined
by the following loop, which should always be used as a source of
symmetry information in preference to the above space-group names.
They are only intended as comments.
;
_reflns_odcompleteness_completeness 99.53
_reflns_odcompleteness_iscentric 1
_reflns_odcompleteness_theta 66.97
_olex2_refinement_description
;
1. Fixed Uiso
 At 1.2 times of:
  All C(H) groups, All C(H,H) groups
 At 1.5 times of:
  All C(H,H,H) groups
2. Restrained distances
 C87A-C85 \\sim C86-C85 \\sim C87-C85
 with sigma of 0.02
 C38-C33 \\sim C35-C33 \\sim C37-C33 \\sim C38A-C33 \\sim C37A-C33
 with sigma of 0.02
 C91-C92 \\sim C91A-C92
 with sigma of 0.02
 C91-C90 \\sim C91A-C90A
 with sigma of 0.02
 C70-C72 \\sim C70-C71 \\sim C73-C70 \\sim C7A-C72A \\sim C7A-C71A \\sim
C73A-C7A
 with sigma of 0.02
 C44A-C43 \\sim C13-C43
 with sigma of 0.02
 C44A-C45A \\sim C13-C45
 with sigma of 0.02
3. Uiso/Uaniso restraints and constraints
Uanis(C37) \\sim Ueq, Uanis(C37A) \\sim Ueq: with sigma of 0.001 and sigma for
terminal atoms of 0.002
Uanis(C13) \\sim Ueq: with sigma of 0.001 and sigma for terminal atoms of 0.002
Uanis(C45A) \\sim Ueq: with sigma of 0.001 and sigma for terminal atoms of 0.002
Uanis(C87) \\sim Ueq: with sigma of 0.001 and sigma for terminal atoms of 0.002
4. Rigid body (RIGU) restrains
 C38A, C35, C38, C37, C37A, C33
 with sigma for 1-2 distances of 0.001 and sigma for 1-3 distances of 0.002
 C86A
 with sigma for 1-2 distances of 0.001 and sigma for 1-3 distances of 0.002
 C86A, C69
 with sigma for 1-2 distances of 0.001 and sigma for 1-3 distances of 0.002
 C90, C91, C91A, C90A, C89
 with sigma for 1-2 distances of 0.001 and sigma for 1-3 distances of 0.002
 C71A, C73, C73A, C72A, C7A, C71, C72, C70, C69
 with sigma for 1-2 distances of 0.001 and sigma for 1-3 distances of 0.002
 C45A, C44A, C45, C13, C43
 with sigma for 1-2 distances of 0.001 and sigma for 1-3 distances of 0.002
5. Others
 Sof(C87)=Sof(H87D)=Sof(H87E)=Sof(H87F)=Sof(C86)=Sof(H86D)=Sof(H86E)=Sof(H86F)=
 1-FVAR(1)
 Sof(C86A)=Sof(H86A)=Sof(H86B)=Sof(H86C)=Sof(C87A)=Sof(H87A)=Sof(H87B)=
 Sof(H87C)=FVAR(1)
 Sof(C38)=Sof(H38D)=Sof(H38E)=Sof(H38F)=Sof(C37)=Sof(H37D)=Sof(H37E)=Sof(H37F)=
 Sof(C35)=Sof(H35A)=Sof(H35B)=Sof(H35C)=1-FVAR(2)
 Sof(H33)=Sof(C38A)=Sof(H38A)=Sof(H38B)=Sof(H38C)=Sof(C37A)=Sof(H37A)=
 Sof(H37B)=Sof(H37C)=FVAR(2)
 Sof(C91A)=Sof(H91C)=Sof(H91D)=Sof(C90A)=Sof(H90C)=Sof(H90D)=1-FVAR(3)
 Sof(H89A)=Sof(H89B)=Sof(H92A)=Sof(H92B)=Sof(C90)=Sof(H90A)=Sof(H90B)=Sof(C91)=
 Sof(H91A)=Sof(H91B)=FVAR(3)
 Sof(C7A)=Sof(C72A)=Sof(H72D)=Sof(H72E)=Sof(H72F)=Sof(C71A)=Sof(H71D)=
 Sof(H71E)=Sof(H71F)=Sof(C73A)=Sof(H73D)=Sof(H73E)=Sof(H73F)=1-FVAR(4)
 Sof(C72)=Sof(H72A)=Sof(H72B)=Sof(H72C)=Sof(C70)=Sof(C71)=Sof(H71A)=Sof(H71B)=
 Sof(H71C)=Sof(C73)=Sof(H73A)=Sof(H73B)=Sof(H73C)=FVAR(4)
 Sof(H43A)=Sof(H43B)=Sof(C45A)=Sof(H45C)=Sof(H45D)=Sof(C44A)=Sof(H44A)=
 Sof(H44B)=1-FVAR(5)
 Sof(H46A)=Sof(H46B)=Sof(C45)=Sof(H45A)=Sof(H45B)=Sof(C13)=Sof(H13A)=Sof(H13B)=
 FVAR(5)
6.a Ternary CH refined with riding coordinates:
 C50(H50), C47(H47), C4(H4), C1(H1), C33(H33)
6.b Secondary CH2 refined with riding coordinates:
 C46(H46A,H46B), C89(H89A,H89B), C43(H43A,H43B), C92(H92A,H92B), C90(H90A,
 H90B), C45(H45A,H45B), C13(H13A,H13B), C91(H91A,H91B), C91A(H91C,H91D),
 C90A(H90C,H90D), C45A(H45C,H45D), C44A(H44A,H44B)
6.c Aromatic/amide H refined with riding coordinates:
 C32(H32), C9(H9), C55(H55), C15(H15), C17(H17), C76(H76), C12(H12), C10(H10),
 C79(H79), C30(H30), C11(H11), C58(H58), C56(H56), C57(H57), C63(H63), C61(H61)
6.d Idealised Me refined as rotating group:
 C67(H67A,H67B,H67C), C83(H83A,H83B,H83C), C68(H68A,H68B,H68C), C25(H25A,H25B,
 H25C), C49(H49A,H49B,H49C), C41(H41A,H41B,H41C), C82(H82A,H82B,H82C), C26(H26A,
 H26B,H26C), C52(H52A,H52B,H52C), C84(H84A,H84B,H84C), C40(H40A,H40B,H40C),
 C48(H48A,H48B,H48C), C51(H51A,H51B,H51C), C42(H42A,H42B,H42C), C66(H66A,H66B,
 H66C), C24(H24A,H24B,H24C), C2(H2A,H2B,H2C), C6(H6A,H6B,H6C), C5(H5A,H5B,H5C),
 C23(H23A,H23B,H23C), C3(H3A,H3B,H3C), C22(H22A,H22B,H22C), C21(H21A,H21B,H21C),
  C88(H88A,H88B,H88C), C86A(H86A,H86B,H86C), C87A(H87A,H87B,H87C), C87(H87D,
 H87E,H87F), C86(H86D,H86E,H86F), C38A(H38A,H38B,H38C), C37A(H37A,H37B,H37C),
 C38(H38D,H38E,H38F), C37(H37D,H37E,H37F), C35(H35A,H35B,H35C), C72(H72A,H72B,
 H72C), C71(H71A,H71B,H71C), C73(H73A,H73B,H73C), C72A(H72D,H72E,H72F),
 C71A(H71D,H71E,H71F), C73A(H73D,H73E,H73F)
;
_smtbx_masks_void_probe_radius 1.2
_smtbx_masks_void_truncation_radius 1.2
_olex2_submission_special_instructions 'No special instructions were received'
_oxdiff_exptl_absorpt_empirical_details
;
Empirical correction (ABSPACK) includes:
- Absorption correction using spherical harmonics
- Frame scaling
;
_oxdiff_exptl_absorpt_empirical_full_max 1.268
_oxdiff_exptl_absorpt_empirical_full_min 0.458

loop_
_space_group_symop_operation_xyz
'x, y, z'
'-x, y+1/2, -z+1/2'
'-x, -y, -z'
'x, -y-1/2, z-1/2'

loop_
_atom_site_label
_atom_site_type_symbol
_atom_site_fract_x
_atom_site_fract_y
_atom_site_fract_z
_atom_site_U_iso_or_equiv
_atom_site_adp_type
_atom_site_occupancy
_atom_site_site_symmetry_order
_atom_site_calc_flag
_atom_site_refinement_flags_posn
_atom_site_refinement_flags_adp
_atom_site_refinement_flags_occupancy
_atom_site_disorder_assembly
_atom_site_disorder_group
Ti1 Ti 0.74176(2) 0.56044(4) 0.54816(2) 0.02104(10) Uani 1 1 d . . . . .
Ti2 Ti 0.75027(2) 0.49808(4) 0.42913(2) 0.01937(10) Uani 1 1 d . . . . .
P4 P 0.65007(3) 0.39399(5) 0.41341(2) 0.02311(13) Uani 1 1 d . . . . .
P3 P 0.73391(3) 0.41693(5) 0.36920(2) 0.02275(13) Uani 1 1 d . . . . .
P1 P 0.74754(3) 0.62494(5) 0.60880(2) 0.02215(12) Uani 1 1 d . . . . .
P2 P 0.69800(3) 0.77622(5) 0.54110(2) 0.02779(14) Uani 1 1 d . . . . .
O3 O 0.79728(7) 0.34751(15) 0.43495(4) 0.0252(3) Uani 1 1 d . . . . .
O4 O 0.72060(7) 0.63645(14) 0.39701(4) 0.0247(3) Uani 1 1 d . . . . .
O2 O 0.67097(7) 0.49501(15) 0.55745(4) 0.0257(3) Uani 1 1 d . . . . .
O1 O 0.82313(7) 0.61122(16) 0.56991(4) 0.0277(4) Uani 1 1 d . . . . .
O6 O 0.83196(7) 0.58979(17) 0.43854(4) 0.0307(4) Uani 1 1 d . . . . .
O5 O 0.77462(8) 0.38003(16) 0.56096(4) 0.0321(4) Uani 1 1 d . . . . .
N2 N 0.74574(8) 0.53191(17) 0.47300(5) 0.0202(4) Uani 1 1 d . . . . .
N1 N 0.73952(8) 0.53902(17) 0.50254(5) 0.0216(4) Uani 1 1 d . . . . .
C19 C 0.66623(10) 0.4652(2) 0.58863(6) 0.0236(5) Uani 1 1 d . . . . .
C59 C 0.72372(10) 0.6508(2) 0.36466(6) 0.0249(5) Uani 1 1 d . . . . .
C18 C 0.70034(10) 0.5193(2) 0.61971(6) 0.0242(5) Uani 1 1 d . . . . .
C8 C 0.72860(10) 0.7791(2) 0.61458(6) 0.0252(5) Uani 1 1 d . . . . .
C14 C 0.62664(10) 0.3763(2) 0.59166(6) 0.0268(5) Uani 1 1 d . . . . .
C74 C 0.81796(10) 0.2962(2) 0.41097(6) 0.0240(5) Uani 1 1 d . . . . .
C32 C 0.85134(11) 0.6046(2) 0.66536(6) 0.0287(5) Uani 1 1 d . . . . .
H32 H 0.8305 0.6091 0.6820 0.034 Uiso 1 1 calc R U . . .
C27 C 0.82220(10) 0.6097(2) 0.62971(6) 0.0250(5) Uani 1 1 d . . . . .
C75 C 0.86533(11) 0.2161(2) 0.42063(6) 0.0266(5) Uani 1 1 d . . . . .
C9 C 0.73602(11) 0.8326(2) 0.64693(6) 0.0305(5) Uani 1 1 d . . . . .
H9 H 0.7489 0.7863 0.6676 0.037 Uiso 1 1 calc R U . . .
C54 C 0.66859(11) 0.3351(2) 0.34975(6) 0.0253(5) Uani 1 1 d . . . . .
C81 C 0.89531(11) 0.1885(2) 0.45918(7) 0.0301(5) Uani 1 1 d . . . . .
C65 C 0.71179(12) 0.8783(2) 0.36860(7) 0.0321(6) Uani 1 1 d . . . . .
C50 C 0.64650(12) 0.2742(2) 0.44481(6) 0.0327(6) Uani 1 1 d . . . . .
H50 H 0.6608 0.3104 0.4686 0.039 Uiso 1 1 calc R U . . .
C55 C 0.65445(12) 0.2867(2) 0.31604(6) 0.0323(6) Uani 1 1 d . . . . .
H55 H 0.6802 0.2940 0.3025 0.039 Uiso 1 1 calc R U . . .
C29 C 0.91190(11) 0.5929(2) 0.61521(6) 0.0286(5) Uani 1 1 d . . . . .
C28 C 0.85163(10) 0.6052(2) 0.60382(6) 0.0250(5) Uani 1 1 d . . . . .
C80 C 0.79285(11) 0.3178(2) 0.37493(6) 0.0256(5) Uani 1 1 d . . . . .
C15 C 0.62546(11) 0.3453(2) 0.62515(7) 0.0305(5) Uani 1 1 d . . . . .
H15 H 0.5993 0.2854 0.6272 0.037 Uiso 1 1 calc R U . . .
C17 C 0.69710(11) 0.4844(2) 0.65272(6) 0.0274(5) Uani 1 1 d . . . . .
H17 H 0.7207 0.5219 0.6730 0.033 Uiso 1 1 calc R U . . .
C76 C 0.88278(11) 0.1648(2) 0.39387(7) 0.0323(5) Uani 1 1 d . . . . .
H76 H 0.9142 0.1116 0.4003 0.039 Uiso 1 1 calc R U . . .
C31 C 0.90960(12) 0.5933(2) 0.67675(6) 0.0336(6) Uani 1 1 d . . . . .
C77 C 0.85774(12) 0.1852(3) 0.35820(7) 0.0346(6) Uani 1 1 d . . . . .
C12 C 0.69955(12) 0.9692(2) 0.58728(7) 0.0325(6) Uani 1 1 d . . . . .
H12 H 0.6873 1.0171 0.5669 0.039 Uiso 1 1 calc R U . . .
C7 C 0.70962(11) 0.8481(2) 0.58401(6) 0.0273(5) Uani 1 1 d . . . . .
C39 C 0.94616(11) 0.5894(3) 0.58865(7) 0.0348(6) Uani 1 1 d . . . . .
C47 C 0.58849(11) 0.4911(2) 0.41169(7) 0.0328(6) Uani 1 1 d . . . . .
H47 H 0.5545 0.4396 0.4096 0.039 Uiso 1 1 calc R U . . .
C64 C 0.73152(12) 0.5509(2) 0.34479(6) 0.0290(5) Uani 1 1 d . . . . .
C10 C 0.72488(12) 0.9527(2) 0.64948(7) 0.0355(6) Uani 1 1 d . . . . .
H10 H 0.7295 0.9880 0.6717 0.043 Uiso 1 1 calc R U . . .
C79 C 0.81262(12) 0.2632(2) 0.34930(7) 0.0306(5) Uani 1 1 d . . . . .
H79 H 0.7946 0.2801 0.3254 0.037 Uiso 1 1 calc R U . . .
C53 C 0.63048(11) 0.3239(2) 0.36976(6) 0.0272(5) Uani 1 1 d . . . . .
C1L C 0.58794(12) 0.3159(2) 0.55891(7) 0.0329(6) Uani 1 1 d . . . . .
C60 C 0.71957(12) 0.7656(2) 0.34879(6) 0.0309(5) Uani 1 1 d . . . . .
C67 C 0.76491(13) 0.8960(2) 0.39971(7) 0.0350(6) Uani 1 1 d . . . . .
H67A H 0.7706 0.8258 0.4149 0.053 Uiso 1 1 calc R U . . .
H67B H 0.7599 0.9665 0.4129 0.053 Uiso 1 1 calc R U . . .
H67C H 0.7982 0.9069 0.3912 0.053 Uiso 1 1 calc R U . . .
C16 C 0.65997(11) 0.3960(2) 0.65597(6) 0.0303(5) Uani 1 1 d . . . . .
C30 C 0.93819(11) 0.5873(2) 0.65084(7) 0.0324(6) Uani 1 1 d . . . . .
H30 H 0.9784 0.5788 0.6584 0.039 Uiso 1 1 calc R U . . .
C11 C 0.70705(12) 1.0206(2) 0.61966(7) 0.0350(6) Uani 1 1 d . . . . .
H11 H 0.6999 1.1031 0.6213 0.042 Uiso 1 1 calc R U . . .
C83 C 0.85318(12) 0.1295(3) 0.47591(7) 0.0358(6) Uani 1 1 d . . . . .
H83A H 0.8222 0.1850 0.4754 0.054 Uiso 1 1 calc R U . . .
H83B H 0.8730 0.1085 0.5002 0.054 Uiso 1 1 calc R U . . .
H83C H 0.8376 0.0573 0.4629 0.054 Uiso 1 1 calc R U . . .
C4 C 0.72975(15) 0.8812(2) 0.51649(7) 0.0405(7) Uani 1 1 d . . . . .
H4 H 0.7153 0.9632 0.5185 0.049 Uiso 1 1 calc R U . . .
C58 C 0.57891(12) 0.2653(3) 0.35559(7) 0.0352(6) Uani 1 1 d . . . . .
H58 H 0.5528 0.2578 0.3689 0.042 Uiso 1 1 calc R U . . .
C68 C 0.65885(13) 0.8666(2) 0.38129(8) 0.0403(6) Uani 1 1 d . . . . .
H68A H 0.6254 0.8525 0.3613 0.060 Uiso 1 1 calc R U . . .
H68B H 0.6535 0.9401 0.3931 0.060 Uiso 1 1 calc R U . . .
H68C H 0.6638 0.7997 0.3976 0.060 Uiso 1 1 calc R U . . .
C56 C 0.60328(14) 0.2285(3) 0.30252(7) 0.0406(7) Uani 1 1 d . . . . .
H56 H 0.5940 0.1958 0.2797 0.049 Uiso 1 1 calc R U . . .
C46 C 0.78663(14) 0.3028(2) 0.53515(7) 0.0371(6) Uani 1 1 d . . . . .
H46A H 0.8045 0.3475 0.5198 0.045 Uiso 0.513(13) 1 calc R U P A 1
H46B H 0.7515 0.2643 0.5206 0.045 Uiso 0.513(13) 1 calc R U P A 1
C25 C 0.54983(13) 0.4093(3) 0.53522(8) 0.0429(7) Uani 1 1 d . . . . .
H25A H 0.5737 0.4681 0.5280 0.064 Uiso 1 1 calc R U . . .
H25B H 0.5266 0.4494 0.5480 0.064 Uiso 1 1 calc R U . . .
H25C H 0.5249 0.3701 0.5145 0.064 Uiso 1 1 calc R U . . .
C89 C 0.86528(13) 0.6036(3) 0.41434(8) 0.0435(7) Uani 1 1 d . U . . .
H89A H 0.8436 0.6479 0.3933 0.052 Uiso 0.706(18) 1 calc R U P B 1
H89B H 0.8761 0.5250 0.4071 0.052 Uiso 0.706(18) 1 calc R U P B 1
C49 C 0.60077(13) 0.5607(3) 0.44576(9) 0.0518(9) Uani 1 1 d . . . . .
H49A H 0.6346 0.6104 0.4485 0.078 Uiso 1 1 calc R U . . .
H49B H 0.6075 0.5051 0.4654 0.078 Uiso 1 1 calc R U . . .
H49C H 0.5681 0.6115 0.4453 0.078 Uiso 1 1 calc R U . . .
C1 C 0.61936(14) 0.7885(3) 0.52128(8) 0.0433(7) Uani 1 1 d . . . . .
H1 H 0.6093 0.7367 0.5001 0.052 Uiso 1 1 calc R U . . .
C43 C 0.79035(16) 0.3203(3) 0.59462(7) 0.0469(7) Uani 1 1 d D U . . .
H43A H 0.7577 0.3175 0.6044 0.056 Uiso 0.487(13) 1 calc R U P A 2
H43B H 0.8225 0.3617 0.6114 0.056 Uiso 0.487(13) 1 calc R U P A 2
C57 C 0.56542(13) 0.2176(3) 0.32205(7) 0.0417(7) Uani 1 1 d . . . . .
H57 H 0.5302 0.1776 0.3126 0.050 Uiso 1 1 calc R U . . .
C41 C 0.92629(14) 0.4844(3) 0.56326(8) 0.0459(7) Uani 1 1 d . . . . .
H41A H 0.8853 0.4911 0.5519 0.069 Uiso 1 1 calc R U . . .
H41B H 0.9343 0.4093 0.5762 0.069 Uiso 1 1 calc R U . . .
H41C H 0.9466 0.4860 0.5455 0.069 Uiso 1 1 calc R U . . .
C82 C 0.94555(12) 0.1026(3) 0.46370(8) 0.0398(6) Uani 1 1 d . . . . .
H82A H 0.9317 0.0268 0.4523 0.060 Uiso 1 1 calc R U . . .
H82B H 0.9638 0.0889 0.4886 0.060 Uiso 1 1 calc R U . . .
H82C H 0.9732 0.1373 0.4531 0.060 Uiso 1 1 calc R U . . .
C26 C 0.62418(14) 0.2536(3) 0.53890(8) 0.0420(7) Uani 1 1 d . . . . .
H26A H 0.5994 0.2089 0.5193 0.063 Uiso 1 1 calc R U . . .
H26B H 0.6508 0.1988 0.5546 0.063 Uiso 1 1 calc R U . . .
H26C H 0.6456 0.3131 0.5300 0.063 Uiso 1 1 calc R U . . .
C52 C 0.68832(15) 0.1773(3) 0.44333(9) 0.0479(7) Uani 1 1 d . . . . .
H52A H 0.6748 0.1346 0.4211 0.072 Uiso 1 1 calc R U . . .
H52B H 0.6918 0.1216 0.4627 0.072 Uiso 1 1 calc R U . . .
H52C H 0.7256 0.2128 0.4453 0.072 Uiso 1 1 calc R U . . .
C84 C 0.91813(12) 0.3038(3) 0.47885(7) 0.0366(6) Uani 1 1 d . . . . .
H84A H 0.9452 0.3412 0.4683 0.055 Uiso 1 1 calc R U . . .
H84B H 0.9373 0.2853 0.5034 0.055 Uiso 1 1 calc R U . . .
H84C H 0.8864 0.3584 0.4774 0.055 Uiso 1 1 calc R U . . .
C92 C 0.85939(13) 0.6508(3) 0.47067(7) 0.0474(8) Uani 1 1 d D . . . .
H92A H 0.8604 0.6002 0.4911 0.057 Uiso 0.706(18) 1 calc R U P B 1
H92B H 0.8395 0.7260 0.4724 0.057 Uiso 0.706(18) 1 calc R U P B 1
C40 C 0.93762(13) 0.7065(3) 0.56813(8) 0.0424(7) Uani 1 1 d . . . . .
H40A H 0.9598 0.7047 0.5514 0.064 Uiso 1 1 calc R U . . .
H40B H 0.9504 0.7731 0.5843 0.064 Uiso 1 1 calc R U . . .
H40C H 0.8972 0.7164 0.5556 0.064 Uiso 1 1 calc R U . . .
C48 C 0.57566(13) 0.5736(3) 0.37985(9) 0.0458(7) Uani 1 1 d . . . . .
H48A H 0.5449 0.6284 0.3804 0.069 Uiso 1 1 calc R U . . .
H48B H 0.5640 0.5259 0.3585 0.069 Uiso 1 1 calc R U . . .
H48C H 0.6099 0.6193 0.3803 0.069 Uiso 1 1 calc R U . . .
C33 C 0.94335(13) 0.5910(3) 0.71587(7) 0.0435(6) Uani 1 1 d D U . . .
H33 H 0.9764 0.6469 0.7204 0.052 Uiso 0.293(10) 1 calc R U P C 1
C51 C 0.58813(14) 0.2229(3) 0.44248(9) 0.0537(9) Uani 1 1 d . . . . .
H51A H 0.5631 0.2865 0.4461 0.081 Uiso 1 1 calc R U . . .
H51B H 0.5920 0.1618 0.4605 0.081 Uiso 1 1 calc R U . . .
H51C H 0.5718 0.1872 0.4194 0.081 Uiso 1 1 calc R U . . .
C20 C 0.65360(14) 0.3533(3) 0.69134(7) 0.0409(7) Uani 1 1 d . . . . .
C85 C 0.87947(14) 0.1204(3) 0.33070(8) 0.0493(8) Uani 1 1 d D . . . .
C42 C 1.01016(12) 0.5737(3) 0.60618(9) 0.0471(7) Uani 1 1 d . . . . .
H42A H 1.0167 0.5006 0.6201 0.071 Uiso 1 1 calc R U . . .
H42B H 1.0247 0.6420 0.6214 0.071 Uiso 1 1 calc R U . . .
H42C H 1.0300 0.5684 0.5882 0.071 Uiso 1 1 calc R U . . .
C63 C 0.73540(19) 0.5631(3) 0.31094(7) 0.0561(10) Uani 1 1 d . . . . .
H63 H 0.7400 0.4943 0.2983 0.067 Uiso 1 1 calc R U . . .
C66 C 0.70430(16) 0.9912(3) 0.34587(8) 0.0471(8) Uani 1 1 d . . . . .
H66A H 0.7385 1.0037 0.3384 0.071 Uiso 1 1 calc R U . . .
H66B H 0.6985 1.0600 0.3595 0.071 Uiso 1 1 calc R U . . .
H66C H 0.6712 0.9816 0.3253 0.071 Uiso 1 1 calc R U . . .
C24 C 0.54895(15) 0.2229(3) 0.56812(8) 0.0501(8) Uani 1 1 d . . . . .
H24A H 0.5269 0.2602 0.5821 0.075 Uiso 1 1 calc R U . . .
H24B H 0.5721 0.1583 0.5815 0.075 Uiso 1 1 calc R U . . .
H24C H 0.5229 0.1907 0.5466 0.075 Uiso 1 1 calc R U . . .
C2 C 0.58862(14) 0.7382(3) 0.54591(10) 0.0525(8) Uani 1 1 d . . . . .
H2A H 0.6045 0.6600 0.5543 0.079 Uiso 1 1 calc R U . . .
H2B H 0.5480 0.7301 0.5336 0.079 Uiso 1 1 calc R U . . .
H2C H 0.5935 0.7921 0.5658 0.079 Uiso 1 1 calc R U . . .
C6 C 0.71222(19) 0.8438(3) 0.47778(8) 0.0567(10) Uani 1 1 d . . . . .
H6A H 0.7261 0.7631 0.4757 0.085 Uiso 1 1 calc R U . . .
H6B H 0.7288 0.8991 0.4645 0.085 Uiso 1 1 calc R U . . .
H6C H 0.6706 0.8454 0.4685 0.085 Uiso 1 1 calc R U . . .
C5 C 0.79414(16) 0.8792(3) 0.53222(9) 0.0516(8) Uani 1 1 d . . . . .
H5A H 0.8039 0.9019 0.5569 0.077 Uiso 1 1 calc R U . . .
H5B H 0.8115 0.9356 0.5197 0.077 Uiso 1 1 calc R U . . .
H5C H 0.8084 0.7989 0.5302 0.077 Uiso 1 1 calc R U . . .
C61 C 0.72355(18) 0.7719(3) 0.31514(7) 0.0526(9) Uani 1 1 d . . . . .
H61 H 0.7199 0.8480 0.3044 0.063 Uiso 1 1 calc R U . . .
C23 C 0.69394(18) 0.4177(3) 0.72187(8) 0.0578(10) Uani 1 1 d . . . . .
H23A H 0.7332 0.4053 0.7215 0.087 Uiso 1 1 calc R U . . .
H23B H 0.6894 0.3866 0.7438 0.087 Uiso 1 1 calc R U . . .
H23C H 0.6853 0.5030 0.7202 0.087 Uiso 1 1 calc R U . . .
C3 C 0.59635(17) 0.9139(3) 0.50926(10) 0.0611(10) Uani 1 1 d . . . . .
H3A H 0.6031 0.9664 0.5296 0.092 Uiso 1 1 calc R U . . .
H3B H 0.5554 0.9093 0.4975 0.092 Uiso 1 1 calc R U . . .
H3C H 0.6159 0.9456 0.4931 0.092 Uiso 1 1 calc R U . . .
C90 C 0.9178(3) 0.6732(10) 0.4344(2) 0.060(2) Uani 0.706(18) 1 d D U P B 1
H90A H 0.9526 0.6348 0.4318 0.073 Uiso 0.706(18) 1 calc R U P B 1
H90B H 0.9159 0.7555 0.4253 0.073 Uiso 0.706(18) 1 calc R U P B 1
C69 C 0.7326(2) 0.6736(3) 0.29557(8) 0.0679(11) Uani 1 1 d . U . . .
C22 C 0.6664(2) 0.2198(3) 0.69550(9) 0.0610(10) Uani 1 1 d . . . . .
H22A H 0.6390 0.1762 0.6768 0.091 Uiso 1 1 calc R U . . .
H22B H 0.6632 0.1930 0.7181 0.091 Uiso 1 1 calc R U . . .
H22C H 0.7050 0.2049 0.6943 0.091 Uiso 1 1 calc R U . . .
C21 C 0.59282(17) 0.3761(4) 0.69233(10) 0.0696(11) Uani 1 1 d . . . . .
H21A H 0.5846 0.4615 0.6897 0.104 Uiso 1 1 calc R U . . .
H21B H 0.5887 0.3485 0.7147 0.104 Uiso 1 1 calc R U . . .
H21C H 0.5661 0.3328 0.6732 0.104 Uiso 1 1 calc R U . . .
C45 C 0.8287(4) 0.2086(6) 0.55746(17) 0.043(2) Uani 0.513(13) 1 d D U P A 1
H45A H 0.8148 0.1270 0.5506 0.051 Uiso 0.513(13) 1 calc R U P A 1
H45B H 0.8670 0.2175 0.5542 0.051 Uiso 0.513(13) 1 calc R U P A 1
C13 C 0.8309(4) 0.2317(8) 0.5937(2) 0.0527(15) Uani 0.513(13) 1 d D U P A 1
H13A H 0.8224 0.1577 0.6046 0.063 Uiso 0.513(13) 1 calc R U P A 1
H13B H 0.8695 0.2588 0.6069 0.063 Uiso 0.513(13) 1 calc R U P A 1
C91 C 0.9191(3) 0.6747(11) 0.46841(17) 0.065(3) Uani 0.706(18) 1 d D U P B 1
H91A H 0.9325 0.7531 0.4788 0.077 Uiso 0.706(18) 1 calc R U P B 1
H91B H 0.9456 0.6129 0.4814 0.077 Uiso 0.706(18) 1 calc R U P B 1
C88 C 0.9413(2) 0.1272(6) 0.33799(13) 0.101(2) Uani 1 1 d . . . . .
H88A H 0.9596 0.1045 0.3623 0.151 Uiso 1 1 calc R U . . .
H88B H 0.9523 0.2087 0.3341 0.151 Uiso 1 1 calc R U . . .
H88C H 0.9536 0.0729 0.3224 0.151 Uiso 1 1 calc R U . . .
C86A C 0.8735(3) -0.0215(5) 0.33676(18) 0.065(2) Uani 0.707(9) 1 d . . P D 1
H86A H 0.8848 -0.0659 0.3188 0.097 Uiso 0.707(9) 1 calc R U P D 1
H86B H 0.8339 -0.0403 0.3353 0.097 Uiso 0.707(9) 1 calc R U P D 1
H86C H 0.8983 -0.0437 0.3599 0.097 Uiso 0.707(9) 1 calc R U P D 1
C87A C 0.8430(3) 0.1428(7) 0.29407(13) 0.084(3) Uani 0.707(9) 1 d D . P D 1
H87A H 0.8449 0.2272 0.2884 0.125 Uiso 0.707(9) 1 calc R U P D 1
H87B H 0.8035 0.1214 0.2921 0.125 Uiso 0.707(9) 1 calc R U P D 1
H87C H 0.8567 0.0945 0.2778 0.125 Uiso 0.707(9) 1 calc R U P D 1
C87 C 0.8807(5) 0.2207(10) 0.3014(3) 0.048(3) Uani 0.293(9) 1 d D U P D 2
H87D H 0.9082 0.2828 0.3121 0.071 Uiso 0.293(9) 1 calc R U P D 2
H87E H 0.8428 0.2561 0.2923 0.071 Uiso 0.293(9) 1 calc R U P D 2
H87F H 0.8917 0.1832 0.2822 0.071 Uiso 0.293(9) 1 calc R U P D 2
C86 C 0.8393(5) 0.0307(13) 0.3119(4) 0.061(5) Uani 0.293(9) 1 d D . P D 2
H86D H 0.8538 -0.0060 0.2940 0.091 Uiso 0.293(9) 1 calc R U P D 2
H86E H 0.8025 0.0683 0.3008 0.091 Uiso 0.293(9) 1 calc R U P D 2
H86F H 0.8346 -0.0305 0.3283 0.091 Uiso 0.293(9) 1 calc R U P D 2
C38A C 0.9037(8) 0.6266(17) 0.7386(4) 0.045(3) Uani 0.293(10) 1 d D U P C 1
H38A H 0.8700 0.5751 0.7327 0.068 Uiso 0.293(10) 1 calc R U P C 1
H38B H 0.8918 0.7097 0.7340 0.068 Uiso 0.293(10) 1 calc R U P C 1
H38C H 0.9244 0.6171 0.7634 0.068 Uiso 0.293(10) 1 calc R U P C 1
C37A C 0.9637(6) 0.4684(10) 0.7279(3) 0.046(2) Uani 0.293(10) 1 d D U P C 1
H37A H 0.9874 0.4715 0.7522 0.069 Uiso 0.293(10) 1 calc R U P C 1
H37B H 0.9860 0.4368 0.7132 0.069 Uiso 0.293(10) 1 calc R U P C 1
H37C H 0.9308 0.4166 0.7261 0.069 Uiso 0.293(10) 1 calc R U P C 1
C38 C 0.9814(2) 0.6987(4) 0.72480(10) 0.0540(15) Uani 0.707(10) 1 d D U P C 2
H38D H 0.9581 0.7709 0.7212 0.081 Uiso 0.707(10) 1 calc R U P C 2
H38E H 1.0065 0.7010 0.7098 0.081 Uiso 0.707(10) 1 calc R U P C 2
H38F H 1.0044 0.6942 0.7493 0.081 Uiso 0.707(10) 1 calc R U P C 2
C37 C 0.9823(4) 0.4845(7) 0.7232(2) 0.0775(17) Uani 0.707(10) 1 d D U P C 2
H37D H 1.0007 0.4785 0.7484 0.116 Uiso 0.707(10) 1 calc R U P C 2
H37E H 1.0114 0.4936 0.7111 0.116 Uiso 0.707(10) 1 calc R U P C 2
H37F H 0.9601 0.4123 0.7150 0.116 Uiso 0.707(10) 1 calc R U P C 2
C35 C 0.9054(5) 0.5832(11) 0.7390(3) 0.086(3) Uani 0.707(10) 1 d D U P C 2
H35A H 0.9285 0.5849 0.7635 0.129 Uiso 0.707(10) 1 calc R U P C 2
H35B H 0.8837 0.5088 0.7343 0.129 Uiso 0.707(10) 1 calc R U P C 2
H35C H 0.8790 0.6509 0.7344 0.129 Uiso 0.707(10) 1 calc R U P C 2
C91A C 0.9007(6) 0.7370(12) 0.4620(3) 0.036(3) Uani 0.294(18) 1 d D U P B 2
H91C H 0.8863 0.8196 0.4613 0.043 Uiso 0.294(18) 1 calc R U P B 2
H91D H 0.9383 0.7326 0.4798 0.043 Uiso 0.294(18) 1 calc R U P B 2
C90A C 0.9053(7) 0.7027(14) 0.4285(3) 0.035(2) Uani 0.294(18) 1 d D U P B 2
H90C H 0.9447 0.6771 0.4307 0.042 Uiso 0.294(18) 1 calc R U P B 2
H90D H 0.8962 0.7714 0.4123 0.042 Uiso 0.294(18) 1 calc R U P B 2
C72 C 0.7789(4) 0.7986(6) 0.25755(18) 0.0646(18) Uani 0.646(7) 1 d D U P E 1
H72A H 0.7600 0.8669 0.2646 0.097 Uiso 0.646(7) 1 calc R U P E 1
H72B H 0.7804 0.8103 0.2336 0.097 Uiso 0.646(7) 1 calc R U P E 1
H72C H 0.8176 0.7914 0.2733 0.097 Uiso 0.646(7) 1 calc R U P E 1
C70 C 0.7461(3) 0.6871(5) 0.25939(12) 0.0613(15) Uani 0.646(7) 1 d D U P E 1
C71 C 0.7748(4) 0.5819(5) 0.24894(14) 0.073(2) Uani 0.646(7) 1 d D U P E 1
H71A H 0.8108 0.5661 0.2670 0.109 Uiso 0.646(7) 1 calc R U P E 1
H71B H 0.7825 0.5986 0.2267 0.109 Uiso 0.646(7) 1 calc R U P E 1
H71C H 0.7500 0.5120 0.2463 0.109 Uiso 0.646(7) 1 calc R U P E 1
C73 C 0.6864(4) 0.6997(8) 0.23399(16) 0.087(2) Uani 0.646(7) 1 d D U P E 1
H73A H 0.6631 0.6312 0.2365 0.130 Uiso 0.646(7) 1 calc R U P E 1
H73B H 0.6889 0.7028 0.2100 0.130 Uiso 0.646(7) 1 calc R U P E 1
H73C H 0.6688 0.7730 0.2392 0.130 Uiso 0.646(7) 1 calc R U P E 1
C7A C 0.7057(6) 0.6992(8) 0.2546(3) 0.062(2) Uani 0.354(7) 1 d D U P E 2
C72A C 0.7536(6) 0.7747(11) 0.2481(3) 0.059(3) Uani 0.354(7) 1 d D U P E 2
H72D H 0.7566 0.8500 0.2608 0.088 Uiso 0.354(7) 1 calc R U P E 2
H72E H 0.7451 0.7911 0.2230 0.088 Uiso 0.354(7) 1 calc R U P E 2
H72F H 0.7896 0.7314 0.2561 0.088 Uiso 0.354(7) 1 calc R U P E 2
C71A C 0.6978(6) 0.5857(8) 0.2338(2) 0.058(3) Uani 0.354(7) 1 d D U P E 2
H71D H 0.7328 0.5383 0.2412 0.087 Uiso 0.354(7) 1 calc R U P E 2
H71E H 0.6893 0.6047 0.2089 0.087 Uiso 0.354(7) 1 calc R U P E 2
H71F H 0.6662 0.5402 0.2377 0.087 Uiso 0.354(7) 1 calc R U P E 2
C73A C 0.6505(6) 0.7681(11) 0.2387(3) 0.071(3) Uani 0.354(7) 1 d D U P E 2
H73D H 0.6179 0.7176 0.2385 0.107 Uiso 0.354(7) 1 calc R U P E 2
H73E H 0.6483 0.7912 0.2147 0.107 Uiso 0.354(7) 1 calc R U P E 2
H73F H 0.6501 0.8396 0.2526 0.107 Uiso 0.354(7) 1 calc R U P E 2
C45A C 0.7993(5) 0.1865(7) 0.55170(19) 0.0488(18) Uani 0.487(13) 1 d D U P A 2
H45C H 0.7674 0.1310 0.5416 0.059 Uiso 0.487(13) 1 calc R U P A 2
H45D H 0.8341 0.1534 0.5476 0.059 Uiso 0.487(13) 1 calc R U P A 2
C44A C 0.8071(4) 0.1991(6) 0.58729(18) 0.0422(18) Uani 0.487(13) 1 d D U P A 2
H44A H 0.8476 0.1851 0.6002 0.051 Uiso 0.487(13) 1 calc R U P A 2
H44B H 0.7838 0.1397 0.5952 0.051 Uiso 0.487(13) 1 calc R U P A 2

loop_
_atom_site_aniso_label
_atom_site_aniso_U_11
_atom_site_aniso_U_22
_atom_site_aniso_U_33
_atom_site_aniso_U_23
_atom_site_aniso_U_13
_atom_site_aniso_U_12
Ti1 0.0294(2) 0.0203(2) 0.01485(19) -0.00083(15) 0.00877(15) -0.00076(16)
Ti2 0.0274(2) 0.0179(2) 0.01424(18) -0.00013(14) 0.00818(15) 0.00087(16)
P4 0.0299(3) 0.0224(3) 0.0179(3) -0.0014(2) 0.0083(2) -0.0010(2)
P3 0.0357(3) 0.0186(3) 0.0158(3) -0.0004(2) 0.0104(2) -0.0001(2)
P1 0.0309(3) 0.0211(3) 0.0165(3) -0.0012(2) 0.0103(2) -0.0020(2)
P2 0.0444(4) 0.0201(3) 0.0183(3) -0.0010(2) 0.0081(2) 0.0013(3)
O3 0.0358(9) 0.0247(8) 0.0186(7) 0.0015(6) 0.0133(7) 0.0062(7)
O4 0.0368(9) 0.0207(8) 0.0184(7) 0.0016(6) 0.0108(7) 0.0028(7)
O2 0.0317(9) 0.0283(9) 0.0188(8) 0.0000(6) 0.0099(6) -0.0017(7)
O1 0.0317(9) 0.0367(10) 0.0160(7) -0.0011(7) 0.0091(6) -0.0049(7)
O6 0.0327(9) 0.0378(10) 0.0252(8) -0.0057(7) 0.0143(7) -0.0075(8)
O5 0.0505(11) 0.0244(9) 0.0228(8) 0.0016(7) 0.0129(8) 0.0073(8)
N2 0.0252(9) 0.0186(9) 0.0170(9) -0.0010(7) 0.0063(7) -0.0002(7)
N1 0.0295(10) 0.0190(9) 0.0173(9) -0.0014(7) 0.0082(7) 0.0006(8)
C19 0.0302(12) 0.0219(11) 0.0209(11) 0.0005(9) 0.0111(9) 0.0010(9)
C59 0.0350(12) 0.0232(12) 0.0166(10) 0.0012(9) 0.0079(9) -0.0002(10)
C18 0.0296(12) 0.0220(11) 0.0232(11) -0.0033(9) 0.0113(9) 0.0000(9)
C8 0.0317(12) 0.0234(12) 0.0228(11) -0.0034(9) 0.0114(9) -0.0035(10)
C14 0.0310(12) 0.0243(12) 0.0269(12) 0.0007(9) 0.0115(10) 0.0005(10)
C74 0.0359(12) 0.0169(11) 0.0242(11) -0.0025(9) 0.0168(10) -0.0012(9)
C32 0.0401(13) 0.0286(13) 0.0190(11) 0.0003(9) 0.0111(10) -0.0053(11)
C27 0.0332(12) 0.0216(11) 0.0216(11) -0.0016(9) 0.0100(9) -0.0045(10)
C75 0.0341(12) 0.0221(12) 0.0275(12) -0.0001(9) 0.0151(10) -0.0018(10)
C9 0.0408(14) 0.0306(13) 0.0230(11) -0.0017(10) 0.0139(10) -0.0027(11)
C54 0.0393(13) 0.0186(11) 0.0164(10) 0.0003(8) 0.0053(9) 0.0014(10)
C81 0.0327(13) 0.0294(13) 0.0305(13) 0.0013(10) 0.0126(10) 0.0052(11)
C65 0.0461(15) 0.0209(12) 0.0294(13) 0.0033(10) 0.0109(11) -0.0002(11)
C50 0.0429(14) 0.0319(14) 0.0228(12) 0.0029(10) 0.0087(10) -0.0080(11)
C55 0.0478(15) 0.0270(13) 0.0220(12) -0.0010(10) 0.0100(11) 0.0001(11)
C29 0.0330(13) 0.0267(13) 0.0270(12) -0.0009(10) 0.0104(10) -0.0028(10)
C28 0.0341(12) 0.0234(12) 0.0176(10) -0.0005(9) 0.0076(9) -0.0032(10)
C80 0.0371(13) 0.0200(11) 0.0229(11) -0.0031(9) 0.0139(10) -0.0022(10)
C15 0.0376(13) 0.0265(13) 0.0316(13) 0.0018(10) 0.0167(11) -0.0035(11)
C17 0.0373(13) 0.0255(12) 0.0225(11) -0.0019(9) 0.0135(10) -0.0001(10)
C76 0.0355(13) 0.0285(13) 0.0372(14) -0.0043(11) 0.0176(11) 0.0032(11)
C31 0.0400(14) 0.0348(14) 0.0232(12) 0.0044(10) 0.0048(10) -0.0064(12)
C77 0.0437(15) 0.0356(14) 0.0312(13) -0.0086(11) 0.0214(11) 0.0006(12)
C12 0.0456(15) 0.0251(13) 0.0275(12) -0.0004(10) 0.0118(11) 0.0023(11)
C7 0.0345(13) 0.0254(12) 0.0229(11) -0.0050(9) 0.0099(10) -0.0011(10)
C39 0.0318(13) 0.0421(16) 0.0327(13) -0.0052(11) 0.0131(11) -0.0070(11)
C47 0.0276(12) 0.0342(14) 0.0362(14) -0.0073(11) 0.0085(10) -0.0008(11)
C64 0.0468(15) 0.0217(12) 0.0196(11) -0.0002(9) 0.0114(10) -0.0046(11)
C10 0.0487(16) 0.0331(14) 0.0276(13) -0.0119(11) 0.0157(11) -0.0019(12)
C79 0.0421(14) 0.0293(13) 0.0246(12) -0.0066(10) 0.0161(10) -0.0022(11)
C53 0.0380(13) 0.0209(12) 0.0213(11) -0.0020(9) 0.0063(10) -0.0039(10)
C1L 0.0374(14) 0.0284(13) 0.0311(13) 0.0007(10) 0.0070(11) -0.0089(11)
C60 0.0466(15) 0.0231(12) 0.0216(11) -0.0003(9) 0.0080(10) -0.0035(11)
C67 0.0492(16) 0.0265(13) 0.0308(13) -0.0049(10) 0.0138(12) -0.0059(12)
C16 0.0401(14) 0.0285(13) 0.0272(12) -0.0002(10) 0.0172(10) -0.0025(11)
C30 0.0314(13) 0.0334(14) 0.0304(13) 0.0007(11) 0.0059(10) -0.0039(11)
C11 0.0488(16) 0.0238(13) 0.0350(14) -0.0081(11) 0.0160(12) -0.0001(11)
C83 0.0371(14) 0.0410(16) 0.0313(13) 0.0117(11) 0.0132(11) 0.0073(12)
C4 0.077(2) 0.0228(13) 0.0278(13) 0.0034(10) 0.0251(14) 0.0030(13)
C58 0.0393(14) 0.0369(15) 0.0280(13) -0.0028(11) 0.0076(11) -0.0068(12)
C68 0.0477(16) 0.0236(13) 0.0522(17) 0.0022(12) 0.0186(13) 0.0051(12)
C56 0.0563(18) 0.0392(16) 0.0217(12) -0.0086(11) 0.0043(12) -0.0088(14)
C46 0.0588(18) 0.0255(13) 0.0303(13) -0.0064(10) 0.0182(12) 0.0040(12)
C25 0.0355(14) 0.0417(17) 0.0437(16) 0.0029(13) -0.0004(12) -0.0067(13)
C89 0.0385(14) 0.0618(19) 0.0387(14) -0.0088(13) 0.0248(12) -0.0113(13)
C49 0.0373(15) 0.061(2) 0.0557(19) -0.0268(16) 0.0119(14) 0.0078(15)
C1 0.0526(17) 0.0295(15) 0.0375(15) -0.0076(12) -0.0033(13) 0.0093(13)
C43 0.0738(19) 0.0395(14) 0.0270(13) 0.0106(10) 0.0141(13) 0.0154(13)
C57 0.0455(16) 0.0446(17) 0.0310(14) -0.0084(12) 0.0046(12) -0.0143(13)
C41 0.0450(16) 0.0542(19) 0.0446(17) -0.0160(14) 0.0227(13) -0.0049(14)
C82 0.0389(15) 0.0409(16) 0.0413(15) 0.0043(12) 0.0145(12) 0.0111(13)
C26 0.0617(19) 0.0271(14) 0.0351(14) -0.0100(11) 0.0107(13) -0.0093(13)
C52 0.063(2) 0.0240(14) 0.0559(19) 0.0096(13) 0.0166(15) -0.0010(14)
C84 0.0383(14) 0.0346(15) 0.0360(14) -0.0021(11) 0.0090(11) 0.0032(12)
C92 0.0449(16) 0.072(2) 0.0285(14) -0.0144(14) 0.0151(12) -0.0274(16)
C40 0.0415(15) 0.0538(19) 0.0356(14) 0.0025(13) 0.0169(12) -0.0120(14)
C48 0.0382(15) 0.0367(16) 0.0579(19) 0.0057(14) 0.0070(14) 0.0069(13)
C33 0.0489(14) 0.0493(13) 0.0245(12) 0.0024(10) -0.0016(10) -0.0132(11)
C51 0.0521(18) 0.066(2) 0.0435(17) 0.0196(16) 0.0138(14) -0.0193(17)
C20 0.0577(18) 0.0410(16) 0.0298(13) 0.0030(12) 0.0219(13) -0.0104(14)
C85 0.0533(18) 0.062(2) 0.0395(16) -0.0198(15) 0.0248(14) 0.0077(16)
C42 0.0337(15) 0.061(2) 0.0494(18) -0.0029(15) 0.0159(13) -0.0028(14)
C63 0.125(3) 0.0285(15) 0.0228(13) -0.0062(11) 0.0347(17) -0.0136(18)
C66 0.074(2) 0.0254(14) 0.0411(16) 0.0077(12) 0.0154(15) 0.0055(14)
C24 0.0545(19) 0.0472(18) 0.0432(17) 0.0000(14) 0.0059(14) -0.0233(15)
C2 0.0394(16) 0.0374(17) 0.075(2) -0.0090(16) 0.0082(15) 0.0026(13)
C6 0.117(3) 0.0304(15) 0.0304(15) 0.0038(12) 0.0332(18) 0.0073(18)
C5 0.075(2) 0.0328(16) 0.060(2) 0.0025(14) 0.0393(18) -0.0091(15)
C61 0.110(3) 0.0225(14) 0.0244(13) 0.0058(11) 0.0187(16) -0.0118(16)
C23 0.092(3) 0.060(2) 0.0256(14) 0.0020(14) 0.0226(16) -0.022(2)
C3 0.067(2) 0.0363(18) 0.060(2) -0.0010(15) -0.0129(18) 0.0191(16)
C90 0.041(3) 0.087(6) 0.059(3) -0.018(3) 0.025(2) -0.021(3)
C69 0.157(3) 0.0298(15) 0.0258(13) -0.0022(11) 0.0409(17) -0.0165(19)
C22 0.103(3) 0.0387(18) 0.0411(17) 0.0103(14) 0.0204(18) -0.0111(19)
C21 0.069(2) 0.102(3) 0.050(2) 0.008(2) 0.0354(18) -0.007(2)
C45 0.054(5) 0.029(3) 0.046(2) 0.0050(17) 0.017(2) 0.013(3)
C13 0.0551(17) 0.0513(17) 0.0518(17) 0.0013(9) 0.0156(10) 0.0041(9)
C91 0.046(3) 0.097(7) 0.054(3) -0.019(3) 0.020(2) -0.036(4)
C88 0.075(3) 0.162(5) 0.085(3) -0.062(3) 0.055(3) -0.011(3)
C86A 0.084(4) 0.049(3) 0.079(4) -0.024(3) 0.052(4) -0.001(3)
C87A 0.118(6) 0.101(6) 0.039(3) -0.017(3) 0.035(3) 0.042(5)
C87 0.049(4) 0.051(4) 0.046(3) -0.0010(19) 0.019(2) 0.0022(19)
C86 0.052(7) 0.076(10) 0.063(9) -0.043(8) 0.028(6) -0.002(7)
C38A 0.050(5) 0.061(7) 0.015(4) 0.010(4) -0.007(4) 0.002(5)
C37A 0.047(3) 0.048(2) 0.043(3) 0.0065(15) 0.0116(18) -0.0068(15)
C38 0.073(3) 0.058(2) 0.0185(19) -0.0009(16) -0.0069(17) -0.029(2)
C37 0.080(2) 0.073(2) 0.072(2) 0.0049(15) 0.0099(16) 0.0058(16)
C35 0.076(4) 0.139(8) 0.044(3) 0.010(5) 0.017(3) -0.021(5)
C91A 0.031(6) 0.036(6) 0.040(4) 0.005(3) 0.009(3) -0.005(4)
C90A 0.026(4) 0.041(4) 0.037(4) 0.011(3) 0.004(3) 0.006(3)
C72 0.128(5) 0.044(3) 0.034(3) 0.002(2) 0.041(3) -0.007(3)
C70 0.126(4) 0.044(2) 0.0224(17) 0.0008(14) 0.035(2) -0.008(2)
C71 0.147(5) 0.052(3) 0.036(3) 0.0019(19) 0.051(3) -0.002(3)
C73 0.130(4) 0.103(5) 0.032(2) 0.005(3) 0.032(2) -0.006(3)
C7A 0.126(5) 0.047(4) 0.024(2) -0.0004(19) 0.039(2) -0.009(3)
C72A 0.120(6) 0.042(5) 0.023(4) 0.004(3) 0.035(4) -0.003(4)
C71A 0.111(7) 0.048(4) 0.018(3) 0.002(2) 0.026(4) -0.003(4)
C73A 0.129(5) 0.061(5) 0.033(4) 0.005(3) 0.038(3) -0.001(4)
C45A 0.051(2) 0.048(2) 0.0476(19) -0.0004(9) 0.0146(11) 0.0015(10)
C44A 0.051(4) 0.031(2) 0.044(2) 0.0049(14) 0.0131(19) 0.002(2)

loop_
_atom_type_symbol
_atom_type_description
_atom_type_scat_dispersion_real
_atom_type_scat_dispersion_imag
_atom_type_scat_source
C C 0.0181 0.0091 'International Tables Vol C Tables 4.2.6.8 and 6.1.1.4'
H H 0.0000 0.0000 'International Tables Vol C Tables 4.2.6.8 and 6.1.1.4'
N N 0.0311 0.0180 'International Tables Vol C Tables 4.2.6.8 and 6.1.1.4'
O O 0.0492 0.0322 'International Tables Vol C Tables 4.2.6.8 and 6.1.1.4'
P P 0.2955 0.4335 'International Tables Vol C Tables 4.2.6.8 and 6.1.1.4'
Ti Ti 0.2191 1.8069 'International Tables Vol C Tables 4.2.6.8 and 6.1.1.4'

loop_
_geom_angle_atom_site_label_1
_geom_angle_atom_site_label_2
_geom_angle_atom_site_label_3
_geom_angle
_geom_angle_site_symmetry_1
_geom_angle_site_symmetry_3
_geom_angle_publ_flag
P1 Ti1 P2 75.12(2) . . ?
O2 Ti1 P1 74.64(5) . . ?
O2 Ti1 P2 90.49(5) . . ?
O2 Ti1 O5 84.15(7) . . ?
O1 Ti1 P1 74.28(5) . . ?
O1 Ti1 P2 96.20(6) . . ?
O1 Ti1 O2 145.26(7) . . ?
O1 Ti1 O5 84.80(7) . . ?
O5 Ti1 P1 97.37(5) . . ?
O5 Ti1 P2 171.76(5) . . ?
N1 Ti1 P1 170.57(7) . . ?
N1 Ti1 P2 96.96(6) . . ?
N1 Ti1 O2 111.03(8) . . ?
N1 Ti1 O1 101.95(8) . . ?
N1 Ti1 O5 90.81(8) . . ?
P3 Ti2 P4 74.27(2) . . ?
O3 Ti2 P4 96.80(5) . . ?
O3 Ti2 P3 74.41(5) . . ?
O3 Ti2 O6 84.85(7) . . ?
O4 Ti2 P4 92.93(5) . . ?
O4 Ti2 P3 74.94(5) . . ?
O4 Ti2 O3 143.84(6) . . ?
O4 Ti2 O6 83.66(7) . . ?
O6 Ti2 P4 176.02(5) . . ?
O6 Ti2 P3 102.79(5) . . ?
N2 Ti2 P4 90.47(6) . . ?
N2 Ti2 P3 164.37(6) . . ?
N2 Ti2 O3 104.77(7) . . ?
N2 Ti2 O4 109.90(8) . . ?
N2 Ti2 O6 92.61(7) . . ?
C50 P4 Ti2 112.61(9) . . ?
C47 P4 Ti2 116.37(9) . . ?
C47 P4 C50 104.67(13) . . ?
C53 P4 Ti2 112.56(8) . . ?
C53 P4 C50 106.28(12) . . ?
C53 P4 C47 103.36(12) . . ?
C54 P3 Ti2 118.29(8) . . ?
C80 P3 Ti2 101.94(8) . . ?
C80 P3 C54 108.72(11) . . ?
C64 P3 Ti2 100.90(8) . . ?
C64 P3 C54 107.92(11) . . ?
C64 P3 C80 119.45(12) . . ?
C18 P1 Ti1 100.73(8) . . ?
C18 P1 C8 112.90(11) . . ?
C8 P1 Ti1 117.01(8) . . ?
C27 P1 Ti1 100.82(8) . . ?
C27 P1 C18 117.90(11) . . ?
C27 P1 C8 107.22(11) . . ?
C7 P2 Ti1 110.82(8) . . ?
C7 P2 C4 104.03(12) . . ?
C7 P2 C1 102.97(13) . . ?
C4 P2 Ti1 114.98(10) . . ?
C4 P2 C1 105.71(15) . . ?
C1 P2 Ti1 116.92(9) . . ?
C74 O3 Ti2 126.87(14) . . ?
C59 O4 Ti2 127.11(15) . . ?
C19 O2 Ti1 125.43(15) . . ?
C28 O1 Ti1 125.80(15) . . ?
C89 O6 Ti2 127.15(16) . . ?
C92 O6 Ti2 123.01(15) . . ?
C92 O6 C89 109.8(2) . . ?
C46 O5 Ti1 121.83(15) . . ?
C46 O5 C43 109.4(2) . . ?
C43 O5 Ti1 128.74(16) . . ?
N1 N2 Ti2 171.07(17) . . ?
N2 N1 Ti1 170.73(18) . . ?
O2 C19 C18 121.6(2) . . ?
O2 C19 C14 120.3(2) . . ?
C18 C19 C14 118.0(2) . . ?
O4 C59 C64 120.3(2) . . ?
O4 C59 C60 121.8(2) . . ?
C64 C59 C60 117.9(2) . . ?
C19 C18 P1 109.11(17) . . ?
C17 C18 P1 129.09(19) . . ?
C17 C18 C19 121.7(2) . . ?
C9 C8 P1 124.01(19) . . ?
C9 C8 C7 119.4(2) . . ?
C7 C8 P1 116.36(17) . . ?
C19 C14 C1L 120.4(2) . . ?
C15 C14 C19 117.6(2) . . ?
C15 C14 C1L 122.0(2) . . ?
O3 C74 C75 121.6(2) . . ?
O3 C74 C80 120.8(2) . . ?
C80 C74 C75 117.5(2) . . ?
C27 C32 H32 119.5 . . ?
C31 C32 H32 119.5 . . ?
C31 C32 C27 121.1(2) . . ?
C32 C27 P1 129.18(19) . . ?
C32 C27 C28 121.5(2) . . ?
C28 C27 P1 109.28(17) . . ?
C74 C75 C81 120.8(2) . . ?
C76 C75 C74 117.4(2) . . ?
C76 C75 C81 121.7(2) . . ?
C8 C9 H9 119.5 . . ?
C10 C9 C8 121.0(2) . . ?
C10 C9 H9 119.5 . . ?
C55 C54 P3 123.4(2) . . ?
C55 C54 C53 119.7(2) . . ?
C53 C54 P3 116.91(17) . . ?
C75 C81 C83 109.8(2) . . ?
C82 C81 C75 112.3(2) . . ?
C82 C81 C83 107.3(2) . . ?
C84 C81 C75 110.0(2) . . ?
C84 C81 C83 109.4(2) . . ?
C84 C81 C82 108.0(2) . . ?
C60 C65 C66 112.7(2) . . ?
C67 C65 C60 108.8(2) . . ?
C67 C65 C68 110.2(2) . . ?
C67 C65 C66 107.5(2) . . ?
C68 C65 C60 110.2(2) . . ?
C68 C65 C66 107.4(2) . . ?
P4 C50 H50 106.0 . . ?
C52 C50 P4 109.21(19) . . ?
C52 C50 H50 106.0 . . ?
C52 C50 C51 111.3(3) . . ?
C51 C50 P4 117.5(2) . . ?
C51 C50 H50 106.0 . . ?
C54 C55 H55 119.9 . . ?
C56 C55 C54 120.2(3) . . ?
C56 C55 H55 119.9 . . ?
C28 C29 C39 120.6(2) . . ?
C30 C29 C28 117.6(2) . . ?
C30 C29 C39 121.8(2) . . ?
O1 C28 C27 120.7(2) . . ?
O1 C28 C29 121.3(2) . . ?
C29 C28 C27 118.0(2) . . ?
C74 C80 P3 109.54(17) . . ?
C79 C80 P3 128.4(2) . . ?
C79 C80 C74 122.1(2) . . ?
C14 C15 H15 117.6 . . ?
C14 C15 C16 124.8(2) . . ?
C16 C15 H15 117.6 . . ?
C18 C17 H17 119.6 . . ?
C16 C17 C18 120.7(2) . . ?
C16 C17 H17 119.6 . . ?
C75 C76 H76 117.4 . . ?
C75 C76 C77 125.2(2) . . ?
C77 C76 H76 117.4 . . ?
C32 C31 C30 116.9(2) . . ?
C32 C31 C33 122.5(2) . . ?
C30 C31 C33 120.6(2) . . ?
C76 C77 C85 120.7(3) . . ?
C79 C77 C76 116.8(2) . . ?
C79 C77 C85 122.5(3) . . ?
C7 C12 H12 119.5 . . ?
C11 C12 H12 119.5 . . ?
C11 C12 C7 121.1(2) . . ?
C8 C7 P2 119.40(18) . . ?
C12 C7 P2 122.05(19) . . ?
C12 C7 C8 118.5(2) . . ?
C29 C39 C41 110.1(2) . . ?
C40 C39 C29 109.4(2) . . ?
C40 C39 C41 109.6(2) . . ?
C40 C39 C42 107.8(2) . . ?
C42 C39 C29 112.4(2) . . ?
C42 C39 C41 107.4(3) . . ?
P4 C47 H47 108.4 . . ?
C49 C47 P4 108.83(19) . . ?
C49 C47 H47 108.4 . . ?
C49 C47 C48 111.9(3) . . ?
C48 C47 P4 110.8(2) . . ?
C48 C47 H47 108.4 . . ?
C59 C64 P3 110.34(17) . . ?
C63 C64 P3 127.9(2) . . ?
C63 C64 C59 121.7(2) . . ?
C9 C10 H10 120.2 . . ?
C11 C10 C9 119.6(2) . . ?
C11 C10 H10 120.2 . . ?
C80 C79 H79 119.5 . . ?
C77 C79 C80 121.0(2) . . ?
C77 C79 H79 119.5 . . ?
C54 C53 P4 117.94(18) . . ?
C58 C53 P4 122.8(2) . . ?
C58 C53 C54 119.2(2) . . ?
C14 C1L C25 109.9(2) . . ?
C26 C1L C14 109.9(2) . . ?
C26 C1L C25 109.4(2) . . ?
C26 C1L C24 108.2(2) . . ?
C24 C1L C14 111.7(2) . . ?
C24 C1L C25 107.7(2) . . ?
C59 C60 C65 121.2(2) . . ?
C61 C60 C59 117.6(2) . . ?
C61 C60 C65 121.1(2) . . ?
C65 C67 H67A 109.5 . . ?
C65 C67 H67B 109.5 . . ?
C65 C67 H67C 109.5 . . ?
H67A C67 H67B 109.5 . . ?
H67A C67 H67C 109.5 . . ?
H67B C67 H67C 109.5 . . ?
C15 C16 C20 119.0(2) . . ?
C17 C16 C15 117.2(2) . . ?
C17 C16 C20 123.8(2) . . ?
C29 C30 C31 124.8(2) . . ?
C29 C30 H30 117.6 . . ?
C31 C30 H30 117.6 . . ?
C12 C11 H11 119.8 . . ?
C10 C11 C12 120.3(2) . . ?
C10 C11 H11 119.8 . . ?
C81 C83 H83A 109.5 . . ?
C81 C83 H83B 109.5 . . ?
C81 C83 H83C 109.5 . . ?
H83A C83 H83B 109.5 . . ?
H83A C83 H83C 109.5 . . ?
H83B C83 H83C 109.5 . . ?
P2 C4 H4 109.3 . . ?
C6 C4 P2 108.9(2) . . ?
C6 C4 H4 109.3 . . ?
C5 C4 P2 108.6(2) . . ?
C5 C4 H4 109.3 . . ?
C5 C4 C6 111.4(3) . . ?
C53 C58 H58 119.8 . . ?
C53 C58 C57 120.5(3) . . ?
C57 C58 H58 119.8 . . ?
C65 C68 H68A 109.5 . . ?
C65 C68 H68B 109.5 . . ?
C65 C68 H68C 109.5 . . ?
H68A C68 H68B 109.5 . . ?
H68A C68 H68C 109.5 . . ?
H68B C68 H68C 109.5 . . ?
C55 C56 H56 119.8 . . ?
C55 C56 C57 120.3(2) . . ?
C57 C56 H56 119.8 . . ?
O5 C46 H46A 111.0 . . ?
O5 C46 H46B 111.0 . . ?
O5 C46 C45 103.7(3) . . ?
O5 C46 C45A 105.9(3) . . ?
H46A C46 H46B 109.0 . . ?
C45 C46 H46A 111.0 . . ?
C45 C46 H46B 111.0 . . ?
C1L C25 H25A 109.5 . . ?
C1L C25 H25B 109.5 . . ?
C1L C25 H25C 109.5 . . ?
H25A C25 H25B 109.5 . . ?
H25A C25 H25C 109.5 . . ?
H25B C25 H25C 109.5 . . ?
O6 C89 H89A 110.7 . . ?
O6 C89 H89B 110.7 . . ?
O6 C89 C90 105.0(3) . . ?
O6 C89 C90A 105.4(6) . . ?
H89A C89 H89B 108.8 . . ?
C90 C89 H89A 110.7 . . ?
C90 C89 H89B 110.7 . . ?
C47 C49 H49A 109.5 . . ?
C47 C49 H49B 109.5 . . ?
C47 C49 H49C 109.5 . . ?
H49A C49 H49B 109.5 . . ?
H49A C49 H49C 109.5 . . ?
H49B C49 H49C 109.5 . . ?
P2 C1 H1 106.8 . . ?
C2 C1 P2 110.2(2) . . ?
C2 C1 H1 106.8 . . ?
C2 C1 C3 109.7(3) . . ?
C3 C1 P2 116.1(2) . . ?
C3 C1 H1 106.8 . . ?
O5 C43 H43A 110.8 . . ?
O5 C43 H43B 110.8 . . ?
O5 C43 C44A 104.8(3) . . ?
H43A C43 H43B 108.9 . . ?
C13 C43 O5 107.4(4) . . ?
C44A C43 H43A 110.8 . . ?
C44A C43 H43B 110.8 . . ?
C58 C57 H57 120.0 . . ?
C56 C57 C58 120.0(3) . . ?
C56 C57 H57 120.0 . . ?
C39 C41 H41A 109.5 . . ?
C39 C41 H41B 109.5 . . ?
C39 C41 H41C 109.5 . . ?
H41A C41 H41B 109.5 . . ?
H41A C41 H41C 109.5 . . ?
H41B C41 H41C 109.5 . . ?
C81 C82 H82A 109.5 . . ?
C81 C82 H82B 109.5 . . ?
C81 C82 H82C 109.5 . . ?
H82A C82 H82B 109.5 . . ?
H82A C82 H82C 109.5 . . ?
H82B C82 H82C 109.5 . . ?
C1L C26 H26A 109.5 . . ?
C1L C26 H26B 109.5 . . ?
C1L C26 H26C 109.5 . . ?
H26A C26 H26B 109.5 . . ?
H26A C26 H26C 109.5 . . ?
H26B C26 H26C 109.5 . . ?
C50 C52 H52A 109.5 . . ?
C50 C52 H52B 109.5 . . ?
C50 C52 H52C 109.5 . . ?
H52A C52 H52B 109.5 . . ?
H52A C52 H52C 109.5 . . ?
H52B C52 H52C 109.5 . . ?
C81 C84 H84A 109.5 . . ?
C81 C84 H84B 109.5 . . ?
C81 C84 H84C 109.5 . . ?
H84A C84 H84B 109.5 . . ?
H84A C84 H84C 109.5 . . ?
H84B C84 H84C 109.5 . . ?
O6 C92 H92A 111.0 . . ?
O6 C92 H92B 111.0 . . ?
O6 C92 C91 103.9(3) . . ?
O6 C92 C91A 105.7(5) . . ?
H92A C92 H92B 109.0 . . ?
C91 C92 H92A 111.0 . . ?
C91 C92 H92B 111.0 . . ?
C39 C40 H40A 109.5 . . ?
C39 C40 H40B 109.5 . . ?
C39 C40 H40C 109.5 . . ?
H40A C40 H40B 109.5 . . ?
H40A C40 H40C 109.5 . . ?
H40B C40 H40C 109.5 . . ?
C47 C48 H48A 109.5 . . ?
C47 C48 H48B 109.5 . . ?
C47 C48 H48C 109.5 . . ?
H48A C48 H48B 109.5 . . ?
H48A C48 H48C 109.5 . . ?
H48B C48 H48C 109.5 . . ?
C31 C33 H33 110.0 . . ?
C31 C33 C38A 110.1(8) . . ?
C38A C33 H33 110.0 . . ?
C37A C33 C31 111.8(5) . . ?
C37A C33 H33 110.0 . . ?
C37A C33 C38A 104.7(8) . . ?
C38 C33 C31 109.9(3) . . ?
C37 C33 C31 109.5(4) . . ?
C37 C33 C38 106.1(5) . . ?
C35 C33 C31 112.5(5) . . ?
C35 C33 C38 110.8(6) . . ?
C35 C33 C37 107.8(6) . . ?
C50 C51 H51A 109.5 . . ?
C50 C51 H51B 109.5 . . ?
C50 C51 H51C 109.5 . . ?
H51A C51 H51B 109.5 . . ?
H51A C51 H51C 109.5 . . ?
H51B C51 H51C 109.5 . . ?
C23 C20 C16 112.0(2) . . ?
C23 C20 C22 108.4(3) . . ?
C23 C20 C21 108.3(3) . . ?
C22 C20 C16 109.4(2) . . ?
C21 C20 C16 109.4(3) . . ?
C21 C20 C22 109.4(3) . . ?
C77 C85 C86A 107.0(3) . . ?
C77 C85 C87 105.6(5) . . ?
C88 C85 C77 112.8(3) . . ?
C88 C85 C86A 98.9(4) . . ?
C88 C85 C87A 118.4(4) . . ?
C88 C85 C87 82.7(5) . . ?
C87A C85 C77 112.7(3) . . ?
C87A C85 C86A 104.9(4) . . ?
C86 C85 C77 111.9(5) . . ?
C86 C85 C88 130.3(6) . . ?
C86 C85 C87 104.9(8) . . ?
C39 C42 H42A 109.5 . . ?
C39 C42 H42B 109.5 . . ?
C39 C42 H42C 109.5 . . ?
H42A C42 H42B 109.5 . . ?
H42A C42 H42C 109.5 . . ?
H42B C42 H42C 109.5 . . ?
C64 C63 H63 119.5 . . ?
C69 C63 C64 121.0(3) . . ?
C69 C63 H63 119.5 . . ?
C65 C66 H66A 109.5 . . ?
C65 C66 H66B 109.5 . . ?
C65 C66 H66C 109.5 . . ?
H66A C66 H66B 109.5 . . ?
H66A C66 H66C 109.5 . . ?
H66B C66 H66C 109.5 . . ?
C1L C24 H24A 109.5 . . ?
C1L C24 H24B 109.5 . . ?
C1L C24 H24C 109.5 . . ?
H24A C24 H24B 109.5 . . ?
H24A C24 H24C 109.5 . . ?
H24B C24 H24C 109.5 . . ?
C1 C2 H2A 109.5 . . ?
C1 C2 H2B 109.5 . . ?
C1 C2 H2C 109.5 . . ?
H2A C2 H2B 109.5 . . ?
H2A C2 H2C 109.5 . . ?
H2B C2 H2C 109.5 . . ?
C4 C6 H6A 109.5 . . ?
C4 C6 H6B 109.5 . . ?
C4 C6 H6C 109.5 . . ?
H6A C6 H6B 109.5 . . ?
H6A C6 H6C 109.5 . . ?
H6B C6 H6C 109.5 . . ?
C4 C5 H5A 109.5 . . ?
C4 C5 H5B 109.5 . . ?
C4 C5 H5C 109.5 . . ?
H5A C5 H5B 109.5 . . ?
H5A C5 H5C 109.5 . . ?
H5B C5 H5C 109.5 . . ?
C60 C61 H61 117.6 . . ?
C60 C61 C69 124.8(3) . . ?
C69 C61 H61 117.6 . . ?
C20 C23 H23A 109.5 . . ?
C20 C23 H23B 109.5 . . ?
C20 C23 H23C 109.5 . . ?
H23A C23 H23B 109.5 . . ?
H23A C23 H23C 109.5 . . ?
H23B C23 H23C 109.5 . . ?
C1 C3 H3A 109.5 . . ?
C1 C3 H3B 109.5 . . ?
C1 C3 H3C 109.5 . . ?
H3A C3 H3B 109.5 . . ?
H3A C3 H3C 109.5 . . ?
H3B C3 H3C 109.5 . . ?
C89 C90 H90A 110.2 . . ?
C89 C90 H90B 110.2 . . ?
H90A C90 H90B 108.5 . . ?
C91 C90 C89 107.8(5) . . ?
C91 C90 H90A 110.2 . . ?
C91 C90 H90B 110.2 . . ?
C63 C69 C61 116.9(3) . . ?
C63 C69 C70 119.9(3) . . ?
C63 C69 C7A 124.7(4) . . ?
C61 C69 C70 122.8(3) . . ?
C61 C69 C7A 110.0(4) . . ?
C20 C22 H22A 109.5 . . ?
C20 C22 H22B 109.5 . . ?
C20 C22 H22C 109.5 . . ?
H22A C22 H22B 109.5 . . ?
H22A C22 H22C 109.5 . . ?
H22B C22 H22C 109.5 . . ?
C20 C21 H21A 109.5 . . ?
C20 C21 H21B 109.5 . . ?
C20 C21 H21C 109.5 . . ?
H21A C21 H21B 109.5 . . ?
H21A C21 H21C 109.5 . . ?
H21B C21 H21C 109.5 . . ?
C46 C45 H45A 110.6 . . ?
C46 C45 H45B 110.6 . . ?
H45A C45 H45B 108.7 . . ?
C13 C45 C46 105.9(5) . . ?
C13 C45 H45A 110.6 . . ?
C13 C45 H45B 110.6 . . ?
C43 C13 C45 109.2(5) . . ?
C43 C13 H13A 109.8 . . ?
C43 C13 H13B 109.8 . . ?
C45 C13 H13A 109.8 . . ?
C45 C13 H13B 109.8 . . ?
H13A C13 H13B 108.3 . . ?
C92 C91 H91A 110.0 . . ?
C92 C91 H91B 110.0 . . ?
C90 C91 C92 108.5(5) . . ?
C90 C91 H91A 110.0 . . ?
C90 C91 H91B 110.0 . . ?
H91A C91 H91B 108.4 . . ?
C85 C88 H88A 109.5 . . ?
C85 C88 H88B 109.5 . . ?
C85 C88 H88C 109.5 . . ?
H88A C88 H88B 109.5 . . ?
H88A C88 H88C 109.5 . . ?
H88B C88 H88C 109.5 . . ?
C85 C86A H86A 109.5 . . ?
C85 C86A H86B 109.5 . . ?
C85 C86A H86C 109.5 . . ?
H86A C86A H86B 109.5 . . ?
H86A C86A H86C 109.5 . . ?
H86B C86A H86C 109.5 . . ?
C85 C87A H87A 109.5 . . ?
C85 C87A H87B 109.5 . . ?
C85 C87A H87C 109.5 . . ?
H87A C87A H87B 109.5 . . ?
H87A C87A H87C 109.5 . . ?
H87B C87A H87C 109.5 . . ?
C85 C87 H87D 109.5 . . ?
C85 C87 H87E 109.5 . . ?
C85 C87 H87F 109.5 . . ?
H87D C87 H87E 109.5 . . ?
H87D C87 H87F 109.5 . . ?
H87E C87 H87F 109.5 . . ?
C85 C86 H86D 109.5 . . ?
C85 C86 H86E 109.5 . . ?
C85 C86 H86F 109.5 . . ?
H86D C86 H86E 109.5 . . ?
H86D C86 H86F 109.5 . . ?
H86E C86 H86F 109.5 . . ?
C33 C38A H38A 109.5 . . ?
C33 C38A H38B 109.5 . . ?
C33 C38A H38C 109.5 . . ?
H38A C38A H38B 109.5 . . ?
H38A C38A H38C 109.5 . . ?
H38B C38A H38C 109.5 . . ?
C33 C37A H37A 109.5 . . ?
C33 C37A H37B 109.5 . . ?
C33 C37A H37C 109.5 . . ?
H37A C37A H37B 109.5 . . ?
H37A C37A H37C 109.5 . . ?
H37B C37A H37C 109.5 . . ?
C33 C38 H38D 109.5 . . ?
C33 C38 H38E 109.5 . . ?
C33 C38 H38F 109.5 . . ?
H38D C38 H38E 109.5 . . ?
H38D C38 H38F 109.5 . . ?
H38E C38 H38F 109.5 . . ?
C33 C37 H37D 109.5 . . ?
C33 C37 H37E 109.5 . . ?
C33 C37 H37F 109.5 . . ?
H37D C37 H37E 109.5 . . ?
H37D C37 H37F 109.5 . . ?
H37E C37 H37F 109.5 . . ?
C33 C35 H35A 109.5 . . ?
C33 C35 H35B 109.5 . . ?
C33 C35 H35C 109.5 . . ?
H35A C35 H35B 109.5 . . ?
H35A C35 H35C 109.5 . . ?
H35B C35 H35C 109.5 . . ?
C92 C91A H91C 110.4 . . ?
C92 C91A H91D 110.4 . . ?
H91C C91A H91D 108.6 . . ?
C90A C91A C92 106.4(10) . . ?
C90A C91A H91C 110.4 . . ?
C90A C91A H91D 110.4 . . ?
C89 C90A H90C 109.7 . . ?
C89 C90A H90D 109.7 . . ?
C91A C90A C89 109.7(11) . . ?
C91A C90A H90C 109.7 . . ?
C91A C90A H90D 109.7 . . ?
H90C C90A H90D 108.2 . . ?
H72A C72 H72B 109.5 . . ?
H72A C72 H72C 109.5 . . ?
H72B C72 H72C 109.5 . . ?
C70 C72 H72A 109.5 . . ?
C70 C72 H72B 109.5 . . ?
C70 C72 H72C 109.5 . . ?
C72 C70 C69 112.5(4) . . ?
C72 C70 C73 108.3(6) . . ?
C71 C70 C69 114.9(4) . . ?
C71 C70 C72 109.9(6) . . ?
C71 C70 C73 109.0(6) . . ?
C73 C70 C69 101.7(5) . . ?
C70 C71 H71A 109.5 . . ?
C70 C71 H71B 109.5 . . ?
C70 C71 H71C 109.5 . . ?
H71A C71 H71B 109.5 . . ?
H71A C71 H71C 109.5 . . ?
H71B C71 H71C 109.5 . . ?
C70 C73 H73A 109.5 . . ?
C70 C73 H73B 109.5 . . ?
C70 C73 H73C 109.5 . . ?
H73A C73 H73B 109.5 . . ?
H73A C73 H73C 109.5 . . ?
H73B C73 H73C 109.5 . . ?
C72A C7A C69 99.6(8) . . ?
C71A C7A C69 111.2(7) . . ?
C71A C7A C72A 110.9(9) . . ?
C71A C7A C73A 104.0(10) . . ?
C73A C7A C69 124.6(7) . . ?
C73A C7A C72A 106.2(10) . . ?
C7A C72A H72D 109.5 . . ?
C7A C72A H72E 109.5 . . ?
C7A C72A H72F 109.5 . . ?
H72D C72A H72E 109.5 . . ?
H72D C72A H72F 109.5 . . ?
H72E C72A H72F 109.5 . . ?
C7A C71A H71D 109.5 . . ?
C7A C71A H71E 109.5 . . ?
C7A C71A H71F 109.5 . . ?
H71D C71A H71E 109.5 . . ?
H71D C71A H71F 109.5 . . ?
H71E C71A H71F 109.5 . . ?
C7A C73A H73D 109.5 . . ?
C7A C73A H73E 109.5 . . ?
C7A C73A H73F 109.5 . . ?
H73D C73A H73E 109.5 . . ?
H73D C73A H73F 109.5 . . ?
H73E C73A H73F 109.5 . . ?
C46 C45A H45C 109.9 . . ?
C46 C45A H45D 109.9 . . ?
H45C C45A H45D 108.3 . . ?
C44A C45A C46 108.8(6) . . ?
C44A C45A H45C 109.9 . . ?
C44A C45A H45D 109.9 . . ?
C43 C44A H44A 109.8 . . ?
C43 C44A H44B 109.8 . . ?
C45A C44A C43 109.6(5) . . ?
C45A C44A H44A 109.8 . . ?
C45A C44A H44B 109.8 . . ?
H44A C44A H44B 108.2 . . ?

loop_
_geom_bond_atom_site_label_1
_geom_bond_atom_site_label_2
_geom_bond_distance
_geom_bond_site_symmetry_2
_geom_bond_publ_flag
Ti1 P1 2.4986(6) . ?
Ti1 P2 2.6342(7) . ?
Ti1 O2 2.0194(17) . ?
Ti1 O1 2.0161(17) . ?
Ti1 O5 2.1872(18) . ?
Ti1 N1 1.8275(18) . ?
Ti2 P4 2.6305(7) . ?
Ti2 P3 2.4883(6) . ?
Ti2 O3 2.0233(17) . ?
Ti2 O4 2.0144(16) . ?
Ti2 O6 2.1886(18) . ?
Ti2 N2 1.8324(18) . ?
P4 C50 1.861(3) . ?
P4 C47 1.850(3) . ?
P4 C53 1.849(2) . ?
P3 C54 1.816(3) . ?
P3 C80 1.787(3) . ?
P3 C64 1.787(2) . ?
P1 C18 1.799(2) . ?
P1 C8 1.826(2) . ?
P1 C27 1.789(3) . ?
P2 C7 1.844(2) . ?
P2 C4 1.849(3) . ?
P2 C1 1.867(3) . ?
O3 C74 1.340(3) . ?
O4 C59 1.330(3) . ?
O2 C19 1.330(3) . ?
O1 C28 1.336(3) . ?
O6 C89 1.447(3) . ?
O6 C92 1.440(3) . ?
O5 C46 1.444(3) . ?
O5 C43 1.454(3) . ?
N2 N1 1.239(3) . ?
C19 C18 1.420(3) . ?
C19 C14 1.424(3) . ?
C59 C64 1.421(3) . ?
C59 C60 1.429(3) . ?
C18 C17 1.403(3) . ?
C8 C9 1.391(3) . ?
C8 C7 1.409(3) . ?
C14 C15 1.394(3) . ?
C14 C1L 1.536(4) . ?
C74 C75 1.432(3) . ?
C74 C80 1.416(3) . ?
C32 H32 0.9500 . ?
C32 C27 1.400(3) . ?
C32 C31 1.375(4) . ?
C27 C28 1.427(3) . ?
C75 C81 1.536(3) . ?
C75 C76 1.390(3) . ?
C9 H9 0.9500 . ?
C9 C10 1.387(4) . ?
C54 C55 1.402(3) . ?
C54 C53 1.404(3) . ?
C81 C83 1.537(4) . ?
C81 C82 1.535(4) . ?
C81 C84 1.535(4) . ?
C65 C60 1.535(4) . ?
C65 C67 1.532(4) . ?
C65 C68 1.533(4) . ?
C65 C66 1.541(4) . ?
C50 H50 1.0000 . ?
C50 C52 1.510(4) . ?
C50 C51 1.523(4) . ?
C55 H55 0.9500 . ?
C55 C56 1.380(4) . ?
C29 C28 1.423(4) . ?
C29 C39 1.537(4) . ?
C29 C30 1.386(4) . ?
C80 C79 1.399(3) . ?
C15 H15 0.9500 . ?
C15 C16 1.399(4) . ?
C17 H17 0.9500 . ?
C17 C16 1.380(4) . ?
C76 H76 0.9500 . ?
C76 C77 1.400(4) . ?
C31 C30 1.413(4) . ?
C31 C33 1.545(4) . ?
C77 C79 1.376(4) . ?
C77 C85 1.540(3) . ?
C12 H12 0.9500 . ?
C12 C7 1.396(4) . ?
C12 C11 1.382(4) . ?
C39 C41 1.541(4) . ?
C39 C40 1.533(4) . ?
C39 C42 1.534(4) . ?
C47 H47 1.0000 . ?
C47 C49 1.525(4) . ?
C47 C48 1.533(4) . ?
C64 C63 1.393(3) . ?
C10 H10 0.9500 . ?
C10 C11 1.377(4) . ?
C79 H79 0.9500 . ?
C53 C58 1.394(4) . ?
C1L C25 1.537(4) . ?
C1L C26 1.530(4) . ?
C1L C24 1.534(4) . ?
C60 C61 1.381(4) . ?
C67 H67A 0.9800 . ?
C67 H67B 0.9800 . ?
C67 H67C 0.9800 . ?
C16 C20 1.546(3) . ?
C30 H30 0.9500 . ?
C11 H11 0.9500 . ?
C83 H83A 0.9800 . ?
C83 H83B 0.9800 . ?
C83 H83C 0.9800 . ?
C4 H4 1.0000 . ?
C4 C6 1.542(4) . ?
C4 C5 1.523(5) . ?
C58 H58 0.9500 . ?
C58 C57 1.394(4) . ?
C68 H68A 0.9800 . ?
C68 H68B 0.9800 . ?
C68 H68C 0.9800 . ?
C56 H56 0.9500 . ?
C56 C57 1.384(4) . ?
C46 H46A 0.9900 . ?
C46 H46B 0.9900 . ?
C46 C45 1.565(7) . ?
C46 C45A 1.458(8) . ?
C25 H25A 0.9800 . ?
C25 H25B 0.9800 . ?
C25 H25C 0.9800 . ?
C89 H89A 0.9900 . ?
C89 H89B 0.9900 . ?
C89 C90 1.522(7) . ?
C89 C90A 1.484(16) . ?
C49 H49A 0.9800 . ?
C49 H49B 0.9800 . ?
C49 H49C 0.9800 . ?
C1 H1 1.0000 . ?
C1 C2 1.515(5) . ?
C1 C3 1.542(4) . ?
C43 H43A 0.9900 . ?
C43 H43B 0.9900 . ?
C43 C13 1.416(8) . ?
C43 C44A 1.477(7) . ?
C57 H57 0.9500 . ?
C41 H41A 0.9800 . ?
C41 H41B 0.9800 . ?
C41 H41C 0.9800 . ?
C82 H82A 0.9800 . ?
C82 H82B 0.9800 . ?
C82 H82C 0.9800 . ?
C26 H26A 0.9800 . ?
C26 H26B 0.9800 . ?
C26 H26C 0.9800 . ?
C52 H52A 0.9800 . ?
C52 H52B 0.9800 . ?
C52 H52C 0.9800 . ?
C84 H84A 0.9800 . ?
C84 H84B 0.9800 . ?
C84 H84C 0.9800 . ?
C92 H92A 0.9900 . ?
C92 H92B 0.9900 . ?
C92 C91 1.519(6) . ?
C92 C91A 1.515(10) . ?
C40 H40A 0.9800 . ?
C40 H40B 0.9800 . ?
C40 H40C 0.9800 . ?
C48 H48A 0.9800 . ?
C48 H48B 0.9800 . ?
C48 H48C 0.9800 . ?
C33 H33 1.0000 . ?
C33 C38A 1.566(11) . ?
C33 C37A 1.497(10) . ?
C33 C38 1.507(5) . ?
C33 C37 1.507(7) . ?
C33 C35 1.497(7) . ?
C51 H51A 0.9800 . ?
C51 H51B 0.9800 . ?
C51 H51C 0.9800 . ?
C20 C23 1.516(4) . ?
C20 C22 1.531(5) . ?
C20 C21 1.526(5) . ?
C85 C88 1.464(5) . ?
C85 C86A 1.625(7) . ?
C85 C87A 1.502(6) . ?
C85 C87 1.634(10) . ?
C85 C86 1.458(10) . ?
C42 H42A 0.9800 . ?
C42 H42B 0.9800 . ?
C42 H42C 0.9800 . ?
C63 H63 0.9500 . ?
C63 C69 1.378(4) . ?
C66 H66A 0.9800 . ?
C66 H66B 0.9800 . ?
C66 H66C 0.9800 . ?
C24 H24A 0.9800 . ?
C24 H24B 0.9800 . ?
C24 H24C 0.9800 . ?
C2 H2A 0.9800 . ?
C2 H2B 0.9800 . ?
C2 H2C 0.9800 . ?
C6 H6A 0.9800 . ?
C6 H6B 0.9800 . ?
C6 H6C 0.9800 . ?
C5 H5A 0.9800 . ?
C5 H5B 0.9800 . ?
C5 H5C 0.9800 . ?
C61 H61 0.9500 . ?
C61 C69 1.410(5) . ?
C23 H23A 0.9800 . ?
C23 H23B 0.9800 . ?
C23 H23C 0.9800 . ?
C3 H3A 0.9800 . ?
C3 H3B 0.9800 . ?
C3 H3C 0.9800 . ?
C90 H90A 0.9900 . ?
C90 H90B 0.9900 . ?
C90 C91 1.353(7) . ?
C69 C70 1.584(5) . ?
C69 C7A 1.606(11) . ?
C22 H22A 0.9800 . ?
C22 H22B 0.9800 . ?
C22 H22C 0.9800 . ?
C21 H21A 0.9800 . ?
C21 H21B 0.9800 . ?
C21 H21C 0.9800 . ?
C45 H45A 0.9900 . ?
C45 H45B 0.9900 . ?
C45 C13 1.459(9) . ?
C13 H13A 0.9900 . ?
C13 H13B 0.9900 . ?
C91 H91A 0.9900 . ?
C91 H91B 0.9900 . ?
C88 H88A 0.9800 . ?
C88 H88B 0.9800 . ?
C88 H88C 0.9800 . ?
C86A H86A 0.9800 . ?
C86A H86B 0.9800 . ?
C86A H86C 0.9800 . ?
C87A H87A 0.9800 . ?
C87A H87B 0.9800 . ?
C87A H87C 0.9800 . ?
C87 H87D 0.9800 . ?
C87 H87E 0.9800 . ?
C87 H87F 0.9800 . ?
C86 H86D 0.9800 . ?
C86 H86E 0.9800 . ?
C86 H86F 0.9800 . ?
C38A H38A 0.9800 . ?
C38A H38B 0.9800 . ?
C38A H38C 0.9800 . ?
C37A H37A 0.9800 . ?
C37A H37B 0.9800 . ?
C37A H37C 0.9800 . ?
C38 H38D 0.9800 . ?
C38 H38E 0.9800 . ?
C38 H38F 0.9800 . ?
C37 H37D 0.9800 . ?
C37 H37E 0.9800 . ?
C37 H37F 0.9800 . ?
C35 H35A 0.9800 . ?
C35 H35B 0.9800 . ?
C35 H35C 0.9800 . ?
C91A H91C 0.9900 . ?
C91A H91D 0.9900 . ?
C91A C90A 1.432(13) . ?
C90A H90C 0.9900 . ?
C90A H90D 0.9900 . ?
C72 H72A 0.9800 . ?
C72 H72B 0.9800 . ?
C72 H72C 0.9800 . ?
C72 C70 1.504(8) . ?
C70 C71 1.498(8) . ?
C70 C73 1.529(9) . ?
C71 H71A 0.9800 . ?
C71 H71B 0.9800 . ?
C71 H71C 0.9800 . ?
C73 H73A 0.9800 . ?
C73 H73B 0.9800 . ?
C73 H73C 0.9800 . ?
C7A C72A 1.533(12) . ?
C7A C71A 1.506(10) . ?
C7A C73A 1.530(12) . ?
C72A H72D 0.9800 . ?
C72A H72E 0.9800 . ?
C72A H72F 0.9800 . ?
C71A H71D 0.9800 . ?
C71A H71E 0.9800 . ?
C71A H71F 0.9800 . ?
C73A H73D 0.9800 . ?
C73A H73E 0.9800 . ?
C73A H73F 0.9800 . ?
C45A H45C 0.9900 . ?
C45A H45D 0.9900 . ?
C45A C44A 1.389(9) . ?
C44A H44A 0.9900 . ?
C44A H44B 0.9900 . ?

loop_
_geom_torsion_atom_site_label_1
_geom_torsion_atom_site_label_2
_geom_torsion_atom_site_label_3
_geom_torsion_atom_site_label_4
_geom_torsion
_geom_torsion_site_symmetry_1
_geom_torsion_site_symmetry_2
_geom_torsion_site_symmetry_3
_geom_torsion_site_symmetry_4
_geom_torsion_publ_flag
Ti1 P1 C18 C19 -16.56(17) . . . . ?
Ti1 P1 C18 C17 159.5(2) . . . . ?
Ti1 P1 C8 C9 -172.02(19) . . . . ?
Ti1 P1 C8 C7 2.9(2) . . . . ?
Ti1 P1 C27 C32 -163.1(2) . . . . ?
Ti1 P1 C27 C28 18.17(18) . . . . ?
Ti1 P2 C7 C8 -12.2(2) . . . . ?
Ti1 P2 C7 C12 168.6(2) . . . . ?
Ti1 P2 C4 C6 69.9(2) . . . . ?
Ti1 P2 C4 C5 -51.5(2) . . . . ?
Ti1 P2 C1 C2 68.7(2) . . . . ?
Ti1 P2 C1 C3 -165.9(2) . . . . ?
Ti1 O2 C19 C18 26.9(3) . . . . ?
Ti1 O2 C19 C14 -152.60(18) . . . . ?
Ti1 O1 C28 C27 -26.8(3) . . . . ?
Ti1 O1 C28 C29 152.53(19) . . . . ?
Ti1 O5 C46 C45 159.5(4) . . . . ?
Ti1 O5 C46 C45A -171.7(5) . . . . ?
Ti1 O5 C43 C13 -154.7(5) . . . . ?
Ti1 O5 C43 C44A 177.6(4) . . . . ?
Ti2 P4 C50 C52 -63.0(2) . . . . ?
Ti2 P4 C50 C51 169.1(2) . . . . ?
Ti2 P4 C47 C49 -52.7(2) . . . . ?
Ti2 P4 C47 C48 70.7(2) . . . . ?
Ti2 P4 C53 C54 -1.5(2) . . . . ?
Ti2 P4 C53 C58 -178.9(2) . . . . ?
Ti2 P3 C54 C55 179.15(18) . . . . ?
Ti2 P3 C54 C53 0.9(2) . . . . ?
Ti2 P3 C80 C74 15.27(18) . . . . ?
Ti2 P3 C80 C79 -166.8(2) . . . . ?
Ti2 P3 C64 C59 -15.9(2) . . . . ?
Ti2 P3 C64 C63 165.1(3) . . . . ?
Ti2 O3 C74 C75 158.41(17) . . . . ?
Ti2 O3 C74 C80 -22.7(3) . . . . ?
Ti2 O4 C59 C64 21.7(3) . . . . ?
Ti2 O4 C59 C60 -158.14(19) . . . . ?
Ti2 O6 C89 C90 -179.6(5) . . . . ?
Ti2 O6 C89 C90A 162.0(6) . . . . ?
Ti2 O6 C92 C91 167.6(6) . . . . ?
Ti2 O6 C92 C91A -159.5(7) . . . . ?
P4 C53 C58 C57 177.7(2) . . . . ?
P3 C54 C55 C56 -178.1(2) . . . . ?
P3 C54 C53 P4 0.5(3) . . . . ?
P3 C54 C53 C58 177.9(2) . . . . ?
P3 C80 C79 C77 -177.6(2) . . . . ?
P3 C64 C63 C69 179.8(3) . . . . ?
P1 C18 C17 C16 -176.1(2) . . . . ?
P1 C8 C9 C10 174.9(2) . . . . ?
P1 C8 C7 P2 6.5(3) . . . . ?
P1 C8 C7 C12 -174.3(2) . . . . ?
P1 C27 C28 O1 -0.6(3) . . . . ?
P1 C27 C28 C29 -179.89(18) . . . . ?
O3 C74 C75 C81 -1.6(4) . . . . ?
O3 C74 C75 C76 178.3(2) . . . . ?
O3 C74 C80 P3 -0.3(3) . . . . ?
O3 C74 C80 C79 -178.4(2) . . . . ?
O4 C59 C64 P3 1.5(3) . . . . ?
O4 C59 C64 C63 -179.5(3) . . . . ?
O4 C59 C60 C65 0.5(4) . . . . ?
O4 C59 C60 C61 179.7(3) . . . . ?
O2 C19 C18 P1 -0.9(3) . . . . ?
O2 C19 C18 C17 -177.2(2) . . . . ?
O2 C19 C14 C15 177.2(2) . . . . ?
O2 C19 C14 C1L -1.5(4) . . . . ?
O6 C89 C90 C91 12.0(7) . . . . ?
O6 C89 C90A C91A 6.7(11) . . . . ?
O6 C92 C91 C90 22.8(8) . . . . ?
O6 C92 C91A C90A -13.5(11) . . . . ?
O5 C46 C45 C13 7.2(6) . . . . ?
O5 C46 C45A C44A -12.7(7) . . . . ?
O5 C43 C13 C45 -17.2(8) . . . . ?
O5 C43 C44A C45A -2.7(7) . . . . ?
C19 C18 C17 C16 -0.5(4) . . . . ?
C19 C14 C15 C16 0.7(4) . . . . ?
C19 C14 C1L C25 -60.9(3) . . . . ?
C19 C14 C1L C26 59.6(3) . . . . ?
C19 C14 C1L C24 179.7(3) . . . . ?
C59 C64 C63 C69 1.0(6) . . . . ?
C59 C60 C61 C69 -1.4(6) . . . . ?
C18 P1 C8 C9 71.7(2) . . . . ?
C18 P1 C8 C7 -113.4(2) . . . . ?
C18 P1 C27 C32 -54.7(3) . . . . ?
C18 P1 C27 C28 126.58(17) . . . . ?
C18 C19 C14 C15 -2.3(3) . . . . ?
C18 C19 C14 C1L 179.1(2) . . . . ?
C18 C17 C16 C15 -1.2(4) . . . . ?
C18 C17 C16 C20 -179.5(2) . . . . ?
C8 P1 C18 C19 109.01(18) . . . . ?
C8 P1 C18 C17 -75.0(3) . . . . ?
C8 P1 C27 C32 74.0(2) . . . . ?
C8 P1 C27 C28 -104.74(18) . . . . ?
C8 C9 C10 C11 -1.0(4) . . . . ?
C14 C19 C18 P1 178.62(18) . . . . ?
C14 C19 C18 C17 2.2(4) . . . . ?
C14 C15 C16 C17 1.1(4) . . . . ?
C14 C15 C16 C20 179.5(3) . . . . ?
C74 C75 C81 C83 61.8(3) . . . . ?
C74 C75 C81 C82 -178.9(2) . . . . ?
C74 C75 C81 C84 -58.6(3) . . . . ?
C74 C75 C76 C77 0.1(4) . . . . ?
C74 C80 C79 C77 0.0(4) . . . . ?
C32 C27 C28 O1 -179.4(2) . . . . ?
C32 C27 C28 C29 1.3(4) . . . . ?
C32 C31 C30 C29 0.5(4) . . . . ?
C32 C31 C33 C38A -10.4(8) . . . . ?
C32 C31 C33 C37A 105.5(7) . . . . ?
C32 C31 C33 C38 -115.0(4) . . . . ?
C32 C31 C33 C37 128.8(5) . . . . ?
C32 C31 C33 C35 8.9(7) . . . . ?
C27 P1 C18 C19 -125.02(17) . . . . ?
C27 P1 C18 C17 51.0(3) . . . . ?
C27 P1 C8 C9 -59.8(2) . . . . ?
C27 P1 C8 C7 115.1(2) . . . . ?
C27 C32 C31 C30 0.1(4) . . . . ?
C27 C32 C31 C33 178.2(2) . . . . ?
C75 C74 C80 P3 178.61(18) . . . . ?
C75 C74 C80 C79 0.6(4) . . . . ?
C75 C76 C77 C79 0.5(4) . . . . ?
C75 C76 C77 C85 -178.1(3) . . . . ?
C9 C8 C7 P2 -178.41(19) . . . . ?
C9 C8 C7 C12 0.8(4) . . . . ?
C9 C10 C11 C12 0.8(4) . . . . ?
C54 P3 C80 C74 -110.41(18) . . . . ?
C54 P3 C80 C79 67.5(3) . . . . ?
C54 P3 C64 C59 108.78(19) . . . . ?
C54 P3 C64 C63 -70.2(3) . . . . ?
C54 C55 C56 C57 0.1(4) . . . . ?
C54 C53 C58 C57 0.4(4) . . . . ?
C81 C75 C76 C77 180.0(3) . . . . ?
C65 C60 C61 C69 177.7(4) . . . . ?
C50 P4 C47 C49 72.2(2) . . . . ?
C50 P4 C47 C48 -164.3(2) . . . . ?
C50 P4 C53 C54 -125.2(2) . . . . ?
C50 P4 C53 C58 57.4(3) . . . . ?
C55 C54 C53 P4 -177.85(19) . . . . ?
C55 C54 C53 C58 -0.4(4) . . . . ?
C55 C56 C57 C58 -0.1(5) . . . . ?
C28 C29 C39 C41 -59.3(3) . . . . ?
C28 C29 C39 C40 61.2(3) . . . . ?
C28 C29 C39 C42 -179.1(3) . . . . ?
C28 C29 C30 C31 -0.2(4) . . . . ?
C80 P3 C54 C55 -65.4(2) . . . . ?
C80 P3 C54 C53 116.39(19) . . . . ?
C80 P3 C64 C59 -126.48(19) . . . . ?
C80 P3 C64 C63 54.6(3) . . . . ?
C80 C74 C75 C81 179.5(2) . . . . ?
C80 C74 C75 C76 -0.6(3) . . . . ?
C15 C14 C1L C25 120.5(3) . . . . ?
C15 C14 C1L C26 -119.1(3) . . . . ?
C15 C14 C1L C24 1.1(4) . . . . ?
C15 C16 C20 C23 -179.8(3) . . . . ?
C15 C16 C20 C22 60.1(4) . . . . ?
C15 C16 C20 C21 -59.7(4) . . . . ?
C17 C16 C20 C23 -1.5(4) . . . . ?
C17 C16 C20 C22 -121.6(3) . . . . ?
C17 C16 C20 C21 118.6(3) . . . . ?
C76 C75 C81 C83 -118.1(3) . . . . ?
C76 C75 C81 C82 1.2(4) . . . . ?
C76 C75 C81 C84 121.5(3) . . . . ?
C76 C77 C79 C80 -0.6(4) . . . . ?
C76 C77 C85 C88 -49.4(5) . . . . ?
C76 C77 C85 C86A 58.3(4) . . . . ?
C76 C77 C85 C87A 173.1(4) . . . . ?
C76 C77 C85 C87 -137.9(5) . . . . ?
C76 C77 C85 C86 108.5(8) . . . . ?
C31 C32 C27 P1 -179.6(2) . . . . ?
C31 C32 C27 C28 -1.0(4) . . . . ?
C7 P2 C4 C6 -168.7(2) . . . . ?
C7 P2 C4 C5 69.8(2) . . . . ?
C7 P2 C1 C2 -53.1(2) . . . . ?
C7 P2 C1 C3 72.4(3) . . . . ?
C7 C8 C9 C10 0.2(4) . . . . ?
C7 C12 C11 C10 0.2(4) . . . . ?
C39 C29 C28 O1 1.6(4) . . . . ?
C39 C29 C28 C27 -179.1(2) . . . . ?
C39 C29 C30 C31 178.2(3) . . . . ?
C47 P4 C50 C52 169.7(2) . . . . ?
C47 P4 C50 C51 41.8(3) . . . . ?
C47 P4 C53 C54 124.9(2) . . . . ?
C47 P4 C53 C58 -52.5(2) . . . . ?
C64 P3 C54 C55 65.6(2) . . . . ?
C64 P3 C54 C53 -112.7(2) . . . . ?
C64 P3 C80 C74 125.23(17) . . . . ?
C64 P3 C80 C79 -56.9(3) . . . . ?
C64 C59 C60 C65 -179.3(2) . . . . ?
C64 C59 C60 C61 -0.1(4) . . . . ?
C64 C63 C69 C61 -2.4(7) . . . . ?
C64 C63 C69 C70 171.1(4) . . . . ?
C64 C63 C69 C7A -147.4(6) . . . . ?
C79 C77 C85 C88 132.1(4) . . . . ?
C79 C77 C85 C86A -120.2(4) . . . . ?
C79 C77 C85 C87A -5.4(6) . . . . ?
C79 C77 C85 C87 43.6(6) . . . . ?
C79 C77 C85 C86 -70.0(8) . . . . ?
C53 P4 C50 C52 60.7(2) . . . . ?
C53 P4 C50 C51 -67.2(3) . . . . ?
C53 P4 C47 C49 -176.7(2) . . . . ?
C53 P4 C47 C48 -53.2(2) . . . . ?
C53 C54 C55 C56 0.1(4) . . . . ?
C53 C58 C57 C56 -0.1(5) . . . . ?
C1L C14 C15 C16 179.3(3) . . . . ?
C60 C59 C64 P3 -178.7(2) . . . . ?
C60 C59 C64 C63 0.4(4) . . . . ?
C60 C61 C69 C63 2.7(7) . . . . ?
C60 C61 C69 C70 -170.6(5) . . . . ?
C60 C61 C69 C7A 152.6(6) . . . . ?
C67 C65 C60 C59 64.7(3) . . . . ?
C67 C65 C60 C61 -114.4(3) . . . . ?
C30 C29 C28 O1 180.0(2) . . . . ?
C30 C29 C28 C27 -0.7(4) . . . . ?
C30 C29 C39 C41 122.3(3) . . . . ?
C30 C29 C39 C40 -117.2(3) . . . . ?
C30 C29 C39 C42 2.6(4) . . . . ?
C30 C31 C33 C38A 167.6(8) . . . . ?
C30 C31 C33 C37A -76.4(7) . . . . ?
C30 C31 C33 C38 63.0(4) . . . . ?
C30 C31 C33 C37 -53.1(5) . . . . ?
C30 C31 C33 C35 -173.0(6) . . . . ?
C11 C12 C7 P2 178.2(2) . . . . ?
C11 C12 C7 C8 -1.0(4) . . . . ?
C4 P2 C7 C8 -136.3(2) . . . . ?
C4 P2 C7 C12 44.5(3) . . . . ?
C4 P2 C1 C2 -161.9(2) . . . . ?
C4 P2 C1 C3 -36.5(3) . . . . ?
C68 C65 C60 C59 -56.2(3) . . . . ?
C68 C65 C60 C61 124.7(3) . . . . ?
C46 O5 C43 C13 22.4(6) . . . . ?
C46 O5 C43 C44A -5.4(5) . . . . ?
C46 C45 C13 C43 6.1(8) . . . . ?
C46 C45A C44A C43 9.6(8) . . . . ?
C89 O6 C92 C91 -14.7(6) . . . . ?
C89 O6 C92 C91A 18.3(8) . . . . ?
C89 C90 C91 C92 -21.4(9) . . . . ?
C1 P2 C7 C8 113.6(2) . . . . ?
C1 P2 C7 C12 -65.6(3) . . . . ?
C1 P2 C4 C6 -60.6(3) . . . . ?
C1 P2 C4 C5 177.9(2) . . . . ?
C43 O5 C46 C45 -17.8(5) . . . . ?
C43 O5 C46 C45A 11.0(6) . . . . ?
C92 O6 C89 C90 2.7(6) . . . . ?
C92 O6 C89 C90A -15.7(7) . . . . ?
C92 C91A C90A C89 4.2(13) . . . . ?
C33 C31 C30 C29 -177.6(3) . . . . ?
C85 C77 C79 C80 178.0(3) . . . . ?
C63 C69 C70 C72 -141.2(6) . . . . ?
C63 C69 C70 C71 -14.5(8) . . . . ?
C63 C69 C70 C73 103.1(6) . . . . ?
C63 C69 C7A C72A -131.8(7) . . . . ?
C63 C69 C7A C71A -14.9(12) . . . . ?
C63 C69 C7A C73A 110.8(9) . . . . ?
C66 C65 C60 C59 -176.2(3) . . . . ?
C66 C65 C60 C61 4.7(4) . . . . ?
C61 C69 C70 C72 31.9(8) . . . . ?
C61 C69 C70 C71 158.6(6) . . . . ?
C61 C69 C70 C73 -83.8(6) . . . . ?
C61 C69 C7A C72A 81.1(8) . . . . ?
C61 C69 C7A C71A -161.9(8) . . . . ?
C61 C69 C7A C73A -36.2(11) . . . . ?

loop_
_smtbx_masks_void_nr
_smtbx_masks_void_average_x
_smtbx_masks_void_average_y
_smtbx_masks_void_average_z
_smtbx_masks_void_volume
_smtbx_masks_void_count_electrons
_smtbx_masks_void_content
1 0.000 0.000 0.000 15.7 0.0 ?
2 -0.689 -0.215 0.250 1714.7 192.0 ?
3 0.309 -0.615 0.750 1714.7 191.9 ?
4 0.000 0.500 0.500 15.7 0.0 ?
